data_4305482
loop_
_publ_author_name
'Zhiming Zhang'
'Yangguang Li'
'Yonghui Wang'
'Yanfei Qi'
'Enbo Wang'

_publ_contact_author_address
;
 Key Laboratory of Polyoxometalate Science of Ministry of Education, 
 Institute of Polyoxometalate Chemistry, 
 Department of Chemistry, 
 Northeast Normal University, 
 Changchun, Jilin, 
 130024 
 P. R. China
;
_publ_contact_author_email wangeb889@nenu.edu.cn
_publ_contact_author_fax +86-431-85098787
_publ_contact_author_name 'En-Bo Wang'
_publ_contact_author_phone +86-431-85098787
_publ_section_title
;
Extended Organic-Inorganic Hybrids Based on Dawson and Double-Dawson-Type
Polyoxometalates
;
_journal_name_full 'Inorganic Chemistry'
_journal_page_first 7615
_journal_page_last 7622
_journal_paper_doi 10.1021/ic800479k
_journal_volume 47
_journal_year 2008
_chemical_formula_sum 'C23 H179 Cu6.5 N21 Na2 O165 P4 W34'
_chemical_formula_weight 10224.64
_chemical_name_systematic
; 
 ? 
;
_space_group_IT_number 2
_symmetry_cell_setting triclinic
_symmetry_space_group_name_Hall '-P 1'
_symmetry_space_group_name_H-M 'P -1'
_atom_sites_solution_hydrogens geom
_atom_sites_solution_primary direct
_atom_sites_solution_secondary difmap
_audit_creation_method SHELXL-97
_cell_angle_alpha 103.7760(10)
_cell_angle_beta 103.6730(10)
_cell_angle_gamma 106.5970(10)
_cell_formula_units_Z 2
_cell_length_a 15.9675(8)
_cell_length_b 22.8146(12)
_cell_length_c 27.4263(14)
_cell_measurement_reflns_used 30785
_cell_measurement_temperature 150(2)
_cell_measurement_theta_max 25.00
_cell_measurement_theta_min 2.47
_cell_volume 8788.1(8)
_computing_cell_refinement 'SAINT (Bruker, 1999)'
_computing_data_collection 'SMART (Bruker, 1997)'
_computing_data_reduction SAINT
_computing_structure_refinement 'SHELXL-97 (Sheldrick, 1997)'
_computing_structure_solution 'SHELXS-97 (Sheldrick, 1990)'
_diffrn_ambient_temperature 150(2)
_diffrn_measured_fraction_theta_full 0.995
_diffrn_measured_fraction_theta_max 0.995
_diffrn_measurement_device_type 'Bruker SMART APEX CCD'
_diffrn_measurement_method '\w scans'
_diffrn_radiation_monochromator graphite
_diffrn_radiation_source 'fine-focus sealed tube'
_diffrn_radiation_type MoK\a
_diffrn_radiation_wavelength 0.71073
_diffrn_reflns_av_R_equivalents 0.0445
_diffrn_reflns_av_sigmaI/netI 0.0639
_diffrn_reflns_limit_h_max 18
_diffrn_reflns_limit_h_min -18
_diffrn_reflns_limit_k_max 27
_diffrn_reflns_limit_k_min -27
_diffrn_reflns_limit_l_max 32
_diffrn_reflns_limit_l_min -32
_diffrn_reflns_number 69791
_diffrn_reflns_theta_full 25.00
_diffrn_reflns_theta_max 25.00
_diffrn_reflns_theta_min 2.47
_diffrn_standards_decay_% 0
_diffrn_standards_interval_count 0
_diffrn_standards_interval_time .
_diffrn_standards_number 0
_exptl_absorpt_coefficient_mu 23.079
_exptl_absorpt_correction_T_max 0.1293
_exptl_absorpt_correction_T_min 0.0907
_exptl_absorpt_correction_type multi-scan
_exptl_absorpt_process_details 'ABSCOR by T.Higashi 8 March, 1995'
_exptl_crystal_colour brown
_exptl_crystal_density_diffrn 3.864
_exptl_crystal_density_method 'not measured'
_exptl_crystal_description block
_exptl_crystal_F_000 9141
_exptl_crystal_size_max 0.20
_exptl_crystal_size_mid 0.18
_exptl_crystal_size_min 0.15
_refine_diff_density_max 7.512
_refine_diff_density_min -2.769
_refine_diff_density_rms 0.370
_refine_ls_extinction_method none
_refine_ls_goodness_of_fit_ref 1.065
_refine_ls_hydrogen_treatment constr
_refine_ls_matrix_type full
_refine_ls_number_parameters 2039
_refine_ls_number_reflns 30785
_refine_ls_number_restraints 400
_refine_ls_restrained_S_all 1.062
_refine_ls_R_factor_all 0.0851
_refine_ls_R_factor_gt 0.0546
_refine_ls_shift/su_max 0.000
_refine_ls_shift/su_mean 0.000
_refine_ls_structure_factor_coef Fsqd
_refine_ls_weighting_details 'calc w=1/[\s^2^(Fo^2^)+(0.0500P)^2^+377.1515P] where P=(Fo^2^+2Fc^2^)/3'
_refine_ls_weighting_scheme calc
_refine_ls_wR_factor_gt 0.1340
_refine_ls_wR_factor_ref 0.1516
_reflns_number_gt 21474
_reflns_number_total 30785
_reflns_threshold_expression >2sigma(I)
_cod_data_source_file ic800479k-file004_2.cif
_cod_data_source_block 2
_cod_original_formula_sum 'C23 H179 Cu6.50 N21 Na2 O165 P4 W34'
_cod_database_code 4305482

loop_
_symmetry_equiv_pos_as_xyz
'x, y, z'
'-x, -y, -z'

loop_
_atom_site_label
_atom_site_type_symbol
_atom_site_fract_x
_atom_site_fract_y
_atom_site_fract_z
_atom_site_U_iso_or_equiv
_atom_site_adp_type
_atom_site_occupancy
_atom_site_symmetry_multiplicity
_atom_site_calc_flag
_atom_site_refinement_flags
_atom_site_disorder_assembly
_atom_site_disorder_group
W1 W -0.28947(6) -0.02482(4) 0.33073(3) 0.02767(19) Uani 1 1 d . . .
W2 W -0.29614(6) -0.11677(4) 0.10343(3) 0.03039(19) Uani 1 1 d . . .
W3 W -0.08488(6) -0.15889(4) 0.14910(3) 0.02405(17) Uani 1 1 d . . .
W4 W 0.08484(5) -0.13319(4) 0.33241(3) 0.02346(17) Uani 1 1 d . . .
W5 W 0.00835(6) -0.26017(4) 0.21825(3) 0.02679(18) Uani 1 1 d . . .
W6 W 0.14092(6) 0.45205(4) 0.37277(4) 0.0346(2) Uani 1 1 d . . .
W7 W 0.21400(6) 0.48375(4) 0.26093(4) 0.0359(2) Uani 1 1 d . . .
W8 W -0.42994(6) -0.17264(4) 0.31971(4) 0.0321(2) Uani 1 1 d . . .
W9 W -0.07706(5) -0.06427(4) 0.37473(3) 0.02286(17) Uani 1 1 d . . .
W10 W -0.46082(6) -0.02615(4) 0.21384(4) 0.0349(2) Uani 1 1 d . . .
W11 W 0.35835(6) 0.32490(4) 0.19475(3) 0.0315(2) Uani 1 1 d . . .
W12 W 0.45336(6) 0.22607(4) 0.26472(4) 0.0303(2) Uani 1 1 d . . .
W13 W 0.52202(5) 0.34673(4) 0.38138(4) 0.0310(2) Uani 1 1 d . . .
W14 W 0.00210(6) 0.30027(4) 0.35701(4) 0.0318(2) Uani 1 1 d . . .
W15 W 0.34850(6) 0.41029(4) 0.41940(3) 0.02854(19) Uani 1 1 d . . .
W16 W -0.05134(6) -0.28323(4) 0.32486(3) 0.02725(19) Uani 1 1 d . . .
W17 W -0.29707(6) -0.34932(4) 0.24029(3) 0.02745(19) Uani 1 1 d . . .
W18 W 0.42552(6) 0.44466(4) 0.30982(4) 0.02913(19) Uani 1 1 d . . .
W19 W 0.14672(7) 0.36339(5) 0.14583(4) 0.0388(2) Uani 1 1 d . . .
W20 W -0.50710(6) -0.30711(4) 0.19448(4) 0.0365(2) Uani 1 1 d . . .
W21 W -0.00703(6) 0.19911(4) 0.13277(3) 0.0323(2) Uani 1 1 d . . .
W22 W -0.21833(5) -0.21259(4) 0.36388(3) 0.02415(18) Uani 1 1 d . . .
W23 W -0.60375(6) -0.17571(4) 0.20130(4) 0.0390(2) Uani 1 1 d . . .
W24 W -0.44798(7) -0.28069(4) 0.08984(4) 0.0400(2) Uani 1 1 d . . .
W25 W 0.38072(5) 0.19502(4) 0.36561(3) 0.02811(19) Uani 1 1 d . . .
W26 W -0.03155(7) 0.45186(5) 0.25530(5) 0.0460(3) Uani 1 1 d . . .
W27 W 0.20714(6) 0.16064(4) 0.17832(3) 0.02546(18) Uani 1 1 d . . .
W28 W 0.21194(5) 0.26002(4) 0.40468(3) 0.02645(18) Uani 1 1 d . . .
W29 W -0.54087(6) -0.14911(5) 0.09725(4) 0.0418(2) Uani 1 1 d . . .
W30 W -0.09660(7) 0.33351(5) 0.13862(4) 0.0489(3) Uani 1 1 d . . .
W31 W -0.23935(6) -0.32264(4) 0.13558(3) 0.02938(19) Uani 1 1 d . . .
W32 W -0.16548(6) 0.29849(4) 0.23985(4) 0.0410(2) Uani 1 1 d . . .
W33 W -0.21849(7) 0.00242(5) 0.21848(4) 0.0132(2) Uani 0.50 1 d P . .
Cu1 Cu -0.21849(7) 0.00242(5) 0.21848(4) 0.0132(2) Uani 0.50 1 d P . .
W34 W 0.13517(7) 0.13137(5) 0.27695(4) 0.0107(2) Uani 0.50 1 d P . .
Cu2 Cu 0.13517(7) 0.13137(5) 0.27695(4) 0.0107(2) Uani 0.50 1 d P . .
W35 W -0.01801(9) -0.04019(6) 0.26035(5) 0.0309(3) Uani 0.50 1 d P . .
Cu3 Cu -0.01801(9) -0.04019(6) 0.26035(5) 0.0309(3) Uani 0.50 1 d P . .
W36 W -0.06462(9) 0.17251(7) 0.23418(6) 0.0359(3) Uani 0.50 1 d P . .
Cu4 Cu -0.06462(9) 0.17251(7) 0.23418(6) 0.0359(3) Uani 0.50 1 d P . .
P1 P -0.3720(3) -0.1492(2) 0.2074(2) 0.0222(11) Uani 1 1 d . . .
P2 P -0.1512(3) -0.1946(2) 0.25412(18) 0.0151(9) Uani 1 1 d . . .
P3 P 0.0665(3) 0.3304(2) 0.2481(2) 0.0209(10) Uani 1 1 d . . .
P4 P 0.2875(3) 0.2876(2) 0.29890(18) 0.0162(9) Uani 1 1 d . . .
O1 O -0.6104(11) -0.1569(8) 0.0358(7) 0.055(5) Uani 1 1 d . . .
O2 O -0.1913(10) 0.3023(8) 0.1679(7) 0.048(4) Uani 1 1 d . . .
O3 O -0.1384(9) 0.3935(7) 0.2586(7) 0.048(4) Uani 1 1 d . . .
O4 O -0.2752(10) 0.2770(7) 0.2434(7) 0.046(4) Uani 1 1 d U . .
O5 O -0.5946(10) -0.3715(7) 0.1954(7) 0.047(4) Uani 1 1 d . . .
O6 O -0.5262(10) -0.2305(7) 0.0857(6) 0.043(4) Uani 1 1 d . . .
O7 O 0.2600(12) 0.5635(7) 0.2723(7) 0.052(4) Uani 1 1 d . . .
O8 O 0.1521(12) 0.3665(9) 0.0840(7) 0.059(5) Uani 1 1 d . . .
O9 O -0.7125(10) -0.2018(7) 0.2064(7) 0.048(4) Uani 1 1 d U . .
O10W O -0.0491(12) 0.5245(8) 0.2689(7) 0.053(4) Uani 1 1 d U . .
O11W O -0.1620(12) 0.3270(9) 0.0771(8) 0.074(6) Uani 1 1 d . . .
O12 O -0.0455(11) 0.1544(7) 0.0665(6) 0.046(4) Uani 1 1 d . . .
O13 O -0.4927(12) -0.3298(7) 0.0243(6) 0.054(5) Uani 1 1 d . . .
O14 O -0.1095(8) -0.0109(6) 0.2303(5) 0.023(3) Uani 1 1 d . . .
O15 O 0.0255(8) 0.1368(6) 0.2452(5) 0.021(3) Uani 1 1 d . . .
O16 O -0.1318(8) -0.1293(6) 0.4055(5) 0.024(3) Uani 1 1 d . . .
O17 O -0.1697(8) -0.1635(6) 0.3046(5) 0.021(3) Uani 1 1 d . . .
O18 O 0.1566(8) 0.1013(6) 0.2096(5) 0.027(3) Uani 1 1 d . . .
O19 O -0.2891(10) -0.3808(6) 0.1712(5) 0.034(3) Uani 1 1 d . . .
O20 O -0.0482(8) -0.0295(6) 0.3249(5) 0.019(3) Uani 1 1 d . . .
O21 O -0.1912(8) -0.0492(6) 0.3619(5) 0.021(3) Uani 1 1 d . . .
O22 O 0.3802(9) 0.4473(6) 0.3677(5) 0.031(3) Uani 1 1 d U . .
O23 O 0.0915(9) 0.1699(6) 0.1549(5) 0.029(3) Uani 1 1 d . . .
O24 O -0.0063(10) -0.3083(7) 0.2666(5) 0.032(3) Uani 1 1 d . . .
O25 O 0.1474(8) 0.1874(5) 0.3444(5) 0.019(3) Uani 1 1 d . . .
O26 O 0.0557(9) -0.2102(6) 0.3570(5) 0.026(3) Uani 1 1 d . . .
O27 O 0.2995(9) 0.3480(7) 0.4502(5) 0.030(3) Uani 1 1 d . . .
O28 O 0.0162(9) -0.1027(6) 0.3734(5) 0.025(3) Uani 1 1 d . . .
O29 O -0.1160(9) -0.3129(6) 0.1756(5) 0.027(3) Uani 1 1 d . . .
O30 O 0.2640(8) 0.3151(6) 0.3483(5) 0.024(3) Uani 1 1 d . . .
O31 O 0.0687(8) -0.0813(6) 0.2929(5) 0.026(3) Uani 1 1 d . . .
O32 O -0.1738(9) -0.3375(6) 0.2738(5) 0.026(3) Uani 1 1 d U . .
O33 O -0.2895(9) -0.2880(6) 0.3024(5) 0.026(3) Uani 1 1 d . . .
O34 O -0.1168(9) -0.2425(6) 0.3607(5) 0.027(3) Uani 1 1 d . . .
O35 O -0.4094(10) -0.3375(6) 0.2058(6) 0.035(3) Uani 1 1 d . . .
O36 O 0.1071(8) -0.1908(6) 0.2757(5) 0.024(3) Uani 1 1 d . . .
O37 O -0.0098(9) -0.2000(6) 0.1830(5) 0.022(3) Uani 1 1 d . . .
O38 O 0.3170(8) 0.3401(6) 0.2731(5) 0.022(3) Uani 1 1 d . . .
O39 O -0.0611(9) -0.2104(6) 0.2744(5) 0.024(3) Uani 1 1 d . . .
O40 O -0.0848(9) 0.1452(6) 0.1570(5) 0.028(3) Uani 1 1 d . . .
O41 O -0.0303(9) 0.2228(7) 0.3073(5) 0.031(3) Uani 1 1 d . . .
O42 O -0.4596(9) -0.2532(7) 0.2660(6) 0.037(4) Uani 1 1 d . . .
O43 O -0.1814(9) -0.1268(6) 0.1264(5) 0.030(3) Uani 1 1 d . . .
O44 O 0.2117(9) 0.4809(6) 0.3274(6) 0.036(4) Uani 1 1 d . . .
O45 O -0.2457(9) -0.0274(6) 0.1431(5) 0.029(3) Uani 1 1 d . . .
O46 O -0.1494(9) 0.2229(7) 0.2214(6) 0.035(3) Uani 1 1 d . . .
O47 O -0.2291(9) -0.2583(6) 0.2183(5) 0.026(3) Uani 1 1 d . . .
O48 O -0.4591(8) -0.1306(7) 0.1880(5) 0.031(3) Uani 1 1 d U . .
O49 O 0.2134(9) 0.2266(6) 0.2593(5) 0.027(3) Uani 1 1 d . . .
O50 O 0.3219(8) 0.2382(6) 0.4052(5) 0.024(3) Uani 1 1 d . . .
O51 O 0.4956(9) 0.2739(7) 0.4028(6) 0.039(4) Uani 1 1 d . . .
O52 O 0.4465(9) 0.3782(7) 0.4175(5) 0.032(3) Uani 1 1 d . . .
O53 O 0.2633(10) 0.2423(7) 0.1696(6) 0.034(3) Uani 1 1 d . . .
O54 O -0.3159(9) -0.1816(6) 0.3501(6) 0.031(3) Uani 1 1 d . . .
O55 O -0.1271(8) -0.1480(6) 0.2237(5) 0.022(3) Uani 1 1 d U . .
O56 O 0.0893(10) 0.0504(8) 0.2845(5) 0.042(4) Uani 1 1 d . . .
O57 O 0.0403(9) 0.2588(6) 0.2199(5) 0.029(3) Uani 1 1 d . . .
O58 O 0.4354(10) 0.4098(7) 0.2415(6) 0.035(3) Uani 1 1 d . . .
O59 O 0.4437(9) 0.1795(7) 0.3130(6) 0.034(3) Uani 1 1 d . . .
O60 O -0.2281(9) 0.0042(6) 0.2862(5) 0.024(3) Uani 1 1 d . . .
O61 O 0.0915(10) 0.2762(7) 0.1325(5) 0.036(3) Uani 1 1 d . . .
O62 O -0.2387(9) -0.2396(7) 0.4153(5) 0.031(3) Uani 1 1 d . . .
O63 O 0.5477(9) 0.2974(6) 0.3234(6) 0.033(3) Uani 1 1 d . . .
O64 O -0.3448(9) -0.1290(6) 0.2682(5) 0.030(3) Uani 1 1 d . . .
O65 O 0.4072(9) 0.1444(7) 0.3993(6) 0.036(4) Uani 1 1 d . . .
O66 O 0.5007(8) 0.4013(6) 0.3398(5) 0.029(3) Uani 1 1 d . . .
O67 O -0.0919(9) 0.3186(6) 0.3115(6) 0.035(3) Uani 1 1 d . . .
O68 O 0.2019(10) 0.1092(6) 0.1202(5) 0.034(3) Uani 1 1 d . . .
O69 O 0.2372(9) 0.4250(6) 0.4015(5) 0.031(3) Uani 1 1 d . . .
O70 O 0.3770(8) 0.2711(6) 0.3202(5) 0.024(3) Uani 1 1 d . . .
O71 O 0.3307(9) 0.1725(6) 0.2195(5) 0.029(3) Uani 1 1 d . . .
O72 O -0.2647(10) 0.0457(7) 0.3786(6) 0.037(4) Uani 1 1 d . . .
O73 O 0.2683(9) 0.1416(6) 0.3148(5) 0.027(3) Uani 1 1 d . . .
O74 O 0.3251(10) 0.4654(7) 0.2752(6) 0.036(3) Uani 1 1 d . . .
O75 O -0.3575(10) -0.2098(7) 0.0889(5) 0.041(4) Uani 1 1 d . . .
O76 O 0.4361(10) 0.2889(6) 0.2312(6) 0.035(3) Uani 1 1 d . . .
O77 O -0.1738(10) 0.0926(8) 0.2293(6) 0.046(4) Uani 1 1 d U . .
O78 O -0.0052(9) -0.0763(6) 0.1912(5) 0.027(3) Uani 1 1 d . . .
O79 O -0.5763(9) -0.0868(7) 0.2189(7) 0.046(4) Uani 1 1 d . . .
O80 O -0.4023(9) -0.2224(7) 0.1807(6) 0.034(3) Uani 1 1 d . . .
O81 O 0.4062(10) 0.4762(8) 0.4765(6) 0.043(4) Uani 1 1 d . . .
O82 O -0.5256(9) -0.3315(7) 0.1209(6) 0.038(4) Uani 1 1 d U . .
O83 O -0.5276(9) -0.1616(6) 0.2719(6) 0.037(4) Uani 1 1 d . . .
O84 O -0.6334(9) -0.1829(7) 0.1290(6) 0.042(4) Uani 1 1 d U . .
O85 O -0.3725(9) -0.0833(6) 0.3553(6) 0.030(3) Uani 1 1 d . . .
O86 O -0.4003(9) -0.0231(6) 0.2821(5) 0.029(3) Uani 1 1 d . . .
O87 O -0.3513(10) -0.4202(7) 0.2497(6) 0.038(4) Uani 1 1 d . . .
O88 O -0.0136(9) -0.0008(7) 0.4329(5) 0.030(3) Uani 1 1 d . . .
O89 O -0.0514(10) -0.1671(7) 0.0930(5) 0.034(3) Uani 1 1 d . . .
O90 O -0.2980(8) -0.1123(6) 0.1884(5) 0.025(3) Uani 1 1 d . . .
O91 O -0.3562(10) -0.3146(7) 0.1146(5) 0.039(4) Uani 1 1 d . . .
O92 O 0.5182(9) 0.1937(7) 0.2321(6) 0.038(4) Uani 1 1 d U . .
O93 O 0.1949(11) 0.4530(7) 0.1859(7) 0.047(4) Uani 1 1 d . . .
O94 O -0.0309(10) -0.3346(7) 0.3584(6) 0.035(3) Uani 1 1 d . . .
O95 O -0.5815(9) -0.2547(7) 0.1843(6) 0.039(4) Uani 1 1 d . . .
O96 O -0.5274(9) -0.0655(6) 0.1369(6) 0.037(4) Uani 1 1 d . . .
O97 O -0.1846(10) -0.2453(6) 0.1254(5) 0.032(3) Uani 1 1 d . . .
O98 O 0.0900(9) 0.3479(6) 0.3084(6) 0.029(3) Uani 1 1 d . . .
O99 O 0.1176(9) 0.2937(6) 0.3921(5) 0.027(3) Uani 1 1 d . . .
O100 O 0.2656(10) 0.3595(7) 0.1725(6) 0.036(3) Uani 1 1 d . . .
O101 O -0.4877(10) -0.1958(8) 0.3605(6) 0.043(4) Uani 1 1 d . . .
O102 O 0.1894(10) 0.2290(7) 0.4534(6) 0.037(3) Uani 1 1 d . . .
O103 O -0.0822(10) 0.2530(7) 0.1258(6) 0.044(4) Uani 1 1 d . . .
O104 O -0.4197(9) -0.1157(7) 0.0945(6) 0.036(3) Uani 1 1 d . . .
O105 O 0.0695(11) -0.2972(7) 0.1866(6) 0.038(4) Uani 1 1 d . . .
O106 O -0.3502(9) -0.0003(7) 0.2023(6) 0.032(3) Uani 1 1 d . . .
O107 O -0.2956(10) -0.1138(7) 0.0416(5) 0.038(4) Uani 1 1 d . . .
O108 O 0.1978(9) -0.0925(7) 0.3733(6) 0.032(3) Uani 1 1 d . . .
O109 O -0.4834(10) 0.0453(7) 0.2280(7) 0.045(4) Uani 1 1 d . . .
O110 O 0.6329(10) 0.3950(7) 0.4244(6) 0.043(4) Uani 1 1 d . . .
O111 O 0.0596(9) 0.3953(6) 0.3946(5) 0.032(3) Uani 1 1 d U . .
O112 O -0.2495(11) -0.3781(6) 0.0779(5) 0.038(4) Uani 1 1 d . . .
O113 O 0.0261(10) 0.3692(7) 0.1380(6) 0.044(4) Uani 1 1 d . . .
O114 O 0.0884(10) 0.4792(7) 0.2463(7) 0.047(4) Uani 1 1 d . . .
O115 O -0.0222(9) 0.3471(7) 0.2284(6) 0.035(3) Uani 1 1 d . . .
O116 O -0.0569(10) 0.2821(7) 0.4001(6) 0.040(4) Uani 1 1 d . . .
O117 O 0.1711(12) 0.5233(8) 0.4222(7) 0.056(5) Uani 1 1 d . . .
O118 O 0.0368(10) 0.4583(7) 0.3237(6) 0.042(4) Uani 1 1 d U . .
O119 O 0.1443(9) 0.3716(6) 0.2324(6) 0.031(3) Uani 1 1 d . . .
O120 O 0.5098(10) 0.5200(7) 0.3306(7) 0.044(4) Uani 1 1 d . . .
O121 O 0.4017(10) 0.3248(7) 0.1433(6) 0.036(3) Uani 1 1 d U . .
O122 O -0.0817(11) 0.4190(8) 0.1790(7) 0.055(5) Uani 1 1 d . . .
Cu5 Cu 0.6319(4) 0.6223(3) 0.4502(3) 0.0367(13) Uani 0.50 1 d P A 1
Cu5A Cu 0.6135(4) 0.6034(3) 0.4110(4) 0.0583(18) Uani 0.50 1 d PD A 2
N1 N 0.6556(14) 0.5398(10) 0.4344(8) 0.055(6) Uani 1 1 d DU . .
H1C H 0.6203 0.5121 0.4475 0.066 Uiso 0.55 1 calc PR A 1
H1D H 0.6370 0.5207 0.3982 0.066 Uiso 0.55 1 calc PR A 1
H1E H 0.6683 0.5488 0.4705 0.066 Uiso 0.45 1 calc PR A 2
H1F H 0.6121 0.4987 0.4172 0.066 Uiso 0.45 1 calc PR A 2
C1 C 0.7547(16) 0.549(2) 0.458(2) 0.065(14) Uani 0.55 1 d PDU A 1
H1A H 0.7667 0.5095 0.4411 0.065 Uiso 0.55 1 calc PR A 1
H1B H 0.7720 0.5572 0.4964 0.065 Uiso 0.55 1 calc PR A 1
C2 C 0.808(3) 0.6058(19) 0.445(2) 0.066(14) Uani 0.55 1 d PDU A 1
H2A H 0.8734 0.6232 0.4680 0.066 Uiso 0.55 1 calc PR A 1
H2B H 0.8054 0.5922 0.4076 0.066 Uiso 0.55 1 calc PR A 1
N2 N 0.767(2) 0.6572(17) 0.4547(15) 0.052(10) Uani 0.55 1 d PDU A 1
H2C H 0.7715 0.6781 0.4300 0.052 Uiso 0.55 1 calc PR A 1
H2D H 0.8006 0.6873 0.4878 0.052 Uiso 0.55 1 calc PR A 1
C1A C 0.742(3) 0.546(3) 0.420(2) 0.058(16) Uani 0.45 1 d PDU A 2
H1A1 H 0.7472 0.5032 0.4122 0.058 Uiso 0.45 1 calc PR A 2
H1A2 H 0.7944 0.5754 0.4521 0.058 Uiso 0.45 1 calc PR A 2
C2A C 0.757(5) 0.570(4) 0.375(3) 0.11(3) Uani 0.45 1 d PDU A 2
H2A1 H 0.8235 0.5944 0.3825 0.106 Uiso 0.45 1 calc PR A 2
H2A2 H 0.7339 0.5339 0.3413 0.106 Uiso 0.45 1 calc PR A 2
N2A N 0.703(3) 0.614(2) 0.3723(18) 0.051(12) Uani 0.45 1 d PDU A 2
H2A3 H 0.6716 0.6062 0.3372 0.051 Uiso 0.45 1 calc PR A 2
H2A4 H 0.7434 0.6563 0.3860 0.051 Uiso 0.45 1 calc PR A 2
N3 N 0.5073(14) 0.5898(10) 0.4449(9) 0.057(6) Uani 1 1 d DU . .
H3C H 0.4769 0.5533 0.4155 0.057 Uiso 0.70 1 calc PR A 1
H3D H 0.5032 0.5779 0.4743 0.057 Uiso 0.70 1 calc PR A 1
H3E H 0.4646 0.5484 0.4280 0.057 Uiso 0.30 1 calc PR A 2
H3F H 0.5318 0.5943 0.4801 0.057 Uiso 0.30 1 calc PR A 2
C3 C 0.460(2) 0.6372(15) 0.4409(17) 0.111(13) Uani 1 1 d DU A .
H3A H 0.4119 0.6295 0.4581 0.111 Uiso 0.70 1 calc PR B 1
H3B H 0.4291 0.6295 0.4030 0.111 Uiso 0.70 1 calc PR B 1
H3G H 0.4683 0.6633 0.4773 0.111 Uiso 0.30 1 calc PR B 2
H3H H 0.3931 0.6127 0.4228 0.111 Uiso 0.30 1 calc PR B 2
C4 C 0.525(2) 0.7064(19) 0.466(2) 0.102(17) Uani 0.70 1 d PDU A 1
H4A H 0.5005 0.7352 0.4501 0.102 Uiso 0.70 1 calc PR A 1
H4B H 0.5362 0.7216 0.5050 0.102 Uiso 0.70 1 calc PR A 1
N4 N 0.610(2) 0.7032(18) 0.4542(16) 0.082(11) Uani 0.70 1 d PDU A 1
H4C H 0.6603 0.7365 0.4800 0.082 Uiso 0.70 1 calc PR A 1
H4D H 0.6076 0.7103 0.4224 0.082 Uiso 0.70 1 calc PR A 1
C4A C 0.493(6) 0.683(4) 0.412(4) 0.082 Uiso 0.30 1 d PD A 2
H4A1 H 0.5233 0.7274 0.4373 0.082 Uiso 0.30 1 calc PR A 2
H4A2 H 0.4391 0.6813 0.3844 0.082 Uiso 0.30 1 calc PR A 2
N4A N 0.560(5) 0.665(4) 0.386(3) 0.07(2) Uani 0.30 1 d PDU A 2
H4A3 H 0.6081 0.7027 0.3924 0.073 Uiso 0.30 1 calc PR A 2
H4A4 H 0.5305 0.6474 0.3503 0.073 Uiso 0.30 1 calc PR A 2
Cu6 Cu 0.1720(2) 0.63392(16) 0.22793(15) 0.0605(9) Uani 1 1 d . . .
N5 N 0.0675(17) 0.5602(11) 0.1777(8) 0.070(7) Uani 1 1 d DU . .
H5A H 0.0705 0.5233 0.1848 0.070 Uiso 1 1 calc R . .
H5B H 0.0138 0.5648 0.1817 0.070 Uiso 1 1 calc R . .
C5 C 0.065(2) 0.553(2) 0.1205(10) 0.105(12) Uani 1 1 d DU . .
H5C H 0.0371 0.5818 0.1066 0.105 Uiso 1 1 calc R . .
H5D H 0.0306 0.5077 0.0967 0.105 Uiso 1 1 calc R . .
C6 C 0.168(2) 0.5740(15) 0.1279(14) 0.114(14) Uani 1 1 d DU . .
H6A H 0.1918 0.5415 0.1381 0.114 Uiso 1 1 calc R . .
H6B H 0.1774 0.5755 0.0937 0.114 Uiso 1 1 calc R . .
N6 N 0.2235(19) 0.6402(13) 0.1703(10) 0.087(8) Uani 1 1 d DU . .
H6C H 0.2146 0.6730 0.1581 0.087 Uiso 1 1 calc R . .
H6D H 0.2857 0.6473 0.1811 0.087 Uiso 1 1 calc R . .
N7 N 0.1361(14) 0.6358(10) 0.2911(8) 0.054(5) Uani 1 1 d DU . .
H7A H 0.0863 0.6490 0.2875 0.054 Uiso 1 1 calc R . .
H7B H 0.1160 0.5941 0.2917 0.054 Uiso 1 1 calc R . .
C7 C 0.209(3) 0.6786(19) 0.3452(11) 0.148(18) Uani 1 1 d DU . .
H7C H 0.1809 0.6957 0.3713 0.148 Uiso 1 1 calc R . .
H7D H 0.2478 0.6561 0.3599 0.148 Uiso 1 1 calc R . .
C8 C 0.261(3) 0.731(2) 0.3259(16) 0.142(17) Uani 1 1 d DU . .
H8A H 0.3204 0.7579 0.3544 0.142 Uiso 1 1 calc R . .
H8B H 0.2246 0.7589 0.3211 0.142 Uiso 1 1 calc R . .
N8 N 0.281(2) 0.7077(17) 0.2744(13) 0.123(12) Uani 1 1 d DU . .
H8C H 0.3322 0.6959 0.2809 0.123 Uiso 1 1 calc R . .
H8D H 0.2922 0.7400 0.2594 0.123 Uiso 1 1 calc R . .
Cu7 Cu 0.09900(17) 0.10839(12) 0.44709(9) 0.0300(6) Uani 1 1 d . E .
N9 N 0.0009(11) 0.1154(8) 0.3894(6) 0.029(4) Uani 1 1 d DU E .
H9A H 0.0279 0.1398 0.3711 0.029 Uiso 1 1 calc R . .
H9B H -0.0366 0.0749 0.3658 0.029 Uiso 1 1 calc R . .
C9 C -0.0548(14) 0.1469(11) 0.4154(7) 0.041(5) Uani 1 1 d DU . .
H9C H -0.1185 0.1313 0.3904 0.049 Uiso 0.70 1 calc PR C 1
H9D H -0.0275 0.1943 0.4233 0.049 Uiso 0.70 1 calc PR C 1
H9E H -0.0692 0.1767 0.3967 0.049 Uiso 0.30 1 calc PR C 2
H9F H -0.1143 0.1127 0.4094 0.049 Uiso 0.30 1 calc PR C 2
N10 N 0.0403(10) 0.1474(9) 0.4955(6) 0.033(4) Uani 1 1 d DU . .
H10C H 0.0433 0.1305 0.5230 0.039 Uiso 0.70 1 calc PR D 1
H10D H 0.0717 0.1914 0.5098 0.039 Uiso 0.70 1 calc PR D 1
H10E H 0.0019 0.1149 0.5033 0.039 Uiso 0.30 1 calc PR D 2
H10F H 0.0857 0.1749 0.5269 0.039 Uiso 0.30 1 calc PR D 2
C10 C -0.0588(12) 0.1336(16) 0.4659(9) 0.041(8) Uani 0.70 1 d PDU E 1
H10A H -0.0976 0.0880 0.4586 0.041 Uiso 0.70 1 calc PR E 1
H10B H -0.0837 0.1624 0.4862 0.041 Uiso 0.70 1 calc PR E 1
C10A C -0.015(5) 0.184(2) 0.4736(10) 0.044(19) Uani 0.30 1 d PDU E 2
H10G H -0.0639 0.1851 0.4895 0.044 Uiso 0.30 1 calc PR E 2
H10H H 0.0257 0.2292 0.4801 0.044 Uiso 0.30 1 calc PR E 2
N11 N 0.1638(11) 0.0730(9) 0.3998(7) 0.040(4) Uani 1 1 d DU . .
H11A H 0.1231 0.0346 0.3744 0.040 Uiso 1 1 calc R E .
H11B H 0.1839 0.1017 0.3828 0.040 Uiso 1 1 calc R . .
C11 C 0.2446(13) 0.0619(12) 0.4314(8) 0.048(6) Uani 1 1 d DU E .
H11C H 0.3005 0.1017 0.4447 0.058 Uiso 0.65 1 calc PR F 1
H11D H 0.2569 0.0266 0.4088 0.058 Uiso 0.65 1 calc PR F 1
H11E H 0.2257 0.0168 0.4318 0.058 Uiso 0.35 1 calc PR F 2
H11F H 0.2946 0.0694 0.4155 0.058 Uiso 0.35 1 calc PR F 2
N12 N 0.1930(14) 0.0972(11) 0.5034(8) 0.056(6) Uani 1 1 d DU . .
H12C H 0.2435 0.1352 0.5201 0.068 Uiso 0.65 1 calc PR E 1
H12D H 0.1680 0.0866 0.5285 0.068 Uiso 0.65 1 calc PR E 1
H12E H 0.2056 0.1269 0.5360 0.068 Uiso 0.35 1 calc PR E 2
H12F H 0.1721 0.0562 0.5055 0.068 Uiso 0.35 1 calc PR E 2
C12 C 0.222(2) 0.0439(13) 0.4772(11) 0.043(9) Uani 0.65 1 d PDU E 1
H12A H 0.2766 0.0422 0.5020 0.043 Uiso 0.65 1 calc PR E 1
H12B H 0.1709 0.0014 0.4645 0.043 Uiso 0.65 1 calc PR E 1
C12A C 0.278(2) 0.108(3) 0.4868(14) 0.055(19) Uani 0.35 1 d PDU E 2
H12G H 0.3034 0.1535 0.4874 0.055 Uiso 0.35 1 calc PR E 2
H12H H 0.3259 0.0991 0.5105 0.055 Uiso 0.35 1 calc PR E 2
Cu8 Cu -0.66908(19) -0.02845(14) 0.27343(13) 0.0448(7) Uani 1 1 d . . .
O1W O -0.7527(12) 0.0133(9) 0.3143(8) 0.063(5) Uani 1 1 d . . .
N13 N -0.6564(12) -0.0825(9) 0.3219(7) 0.044(5) Uani 1 1 d DU . .
H13A H -0.7111 -0.0958 0.3289 0.044 Uiso 1 1 calc R . .
H13B H -0.6491 -0.1191 0.3035 0.044 Uiso 1 1 calc R . .
C13 C -0.578(3) -0.0504(19) 0.3750(12) 0.151(19) Uani 1 1 d DU . .
H13C H -0.6029 -0.0467 0.4048 0.151 Uiso 1 1 calc R . .
H13D H -0.5381 -0.0766 0.3784 0.151 Uiso 1 1 calc R . .
C14 C -0.521(3) 0.017(2) 0.3765(13) 0.137(17) Uani 1 1 d DU . .
H14A H -0.4558 0.0198 0.3831 0.137 Uiso 1 1 calc R . .
H14B H -0.5222 0.0491 0.4074 0.137 Uiso 1 1 calc R . .
N14 N -0.5496(13) 0.0367(10) 0.3276(8) 0.054(5) Uani 1 1 d DU . .
H14C H -0.5037 0.0414 0.3123 0.054 Uiso 1 1 calc R . .
H14D H -0.5560 0.0762 0.3379 0.054 Uiso 1 1 calc R . .
N15 N -0.7898(15) -0.0955(11) 0.2210(9) 0.066(6) Uani 1 1 d DU . .
H15A H -0.7913 -0.1365 0.2197 0.066 Uiso 1 1 calc R . .
H15B H -0.8388 -0.0895 0.2308 0.066 Uiso 1 1 calc R . .
C15 C -0.795(3) -0.0870(17) 0.1669(11) 0.119(14) Uani 1 1 d DU . .
H15C H -0.7625 -0.1121 0.1498 0.119 Uiso 1 1 calc R . .
H15D H -0.8609 -0.1052 0.1441 0.119 Uiso 1 1 calc R . .
C16 C -0.754(2) -0.0167(15) 0.1697(12) 0.118(14) Uani 1 1 d DU . .
H16A H -0.7273 -0.0146 0.1407 0.118 Uiso 1 1 calc R . .
H16B H -0.8026 0.0022 0.1653 0.118 Uiso 1 1 calc R . .
N16 N -0.6783(14) 0.0218(11) 0.2234(9) 0.061(6) Uani 1 1 d DU . .
H16C H -0.6898 0.0579 0.2388 0.061 Uiso 1 1 calc R . .
H16D H -0.6223 0.0358 0.2179 0.061 Uiso 1 1 calc R . .
Cu9 Cu 0.0963(4) 0.2659(3) -0.0055(2) 0.0379(12) Uani 0.50 1 d PU . .
N17 N 0.131(2) 0.2100(19) 0.0351(15) 0.046 Uiso 0.50 1 d PD . .
H17A H 0.1375 0.2270 0.0704 0.038 Uiso 0.50 1 calc PR . .
H17B H 0.0870 0.1688 0.0214 0.038 Uiso 0.50 1 calc PR . .
C17 C 0.221(2) 0.210(2) 0.0283(19) 0.047(12) Uani 0.50 1 d PDU . .
H17C H 0.2079 0.1760 -0.0056 0.047 Uiso 0.50 1 calc PR . .
H17D H 0.2538 0.1975 0.0573 0.047 Uiso 0.50 1 calc PR . .
C18 C 0.285(3) 0.272(2) 0.028(3) 0.10(2) Uani 0.50 1 d PDU . .
H18A H 0.3144 0.3043 0.0645 0.096 Uiso 0.50 1 calc PR . .
H18B H 0.3341 0.2654 0.0138 0.096 Uiso 0.50 1 calc PR . .
N18 N 0.223(2) 0.2948(17) -0.0071(12) 0.036(8) Uani 0.50 1 d PDU . .
H18C H 0.2228 0.2793 -0.0415 0.036 Uiso 0.50 1 calc PR . .
H18D H 0.2470 0.3393 0.0034 0.036 Uiso 0.50 1 calc PR . .
N19 N -0.031(3) 0.243(2) -0.0036(17) 0.061(12) Uani 0.50 1 d PDU . .
H19A H -0.0550 0.1992 -0.0119 0.061 Uiso 0.50 1 calc PR . .
H19B H -0.0269 0.2608 0.0312 0.061 Uiso 0.50 1 calc PR . .
C19 C -0.104(3) 0.261(3) -0.036(3) 0.10(2) Uani 0.50 1 d PDU . .
H19C H -0.1526 0.2232 -0.0657 0.103 Uiso 0.50 1 calc PR . .
H19D H -0.1332 0.2850 -0.0147 0.103 Uiso 0.50 1 calc PR . .
C20 C -0.037(3) 0.303(3) -0.055(3) 0.09(2) Uani 0.50 1 d PDU . .
H20A H -0.0688 0.2902 -0.0932 0.092 Uiso 0.50 1 calc PR . .
H20B H -0.0380 0.3468 -0.0394 0.092 Uiso 0.50 1 calc PR . .
N20 N 0.063(2) 0.317(2) -0.0509(15) 0.049(10) Uani 0.50 1 d PDU . .
H20C H 0.0976 0.3605 -0.0351 0.049 Uiso 0.50 1 calc PR . .
H20D H 0.0687 0.3027 -0.0838 0.049 Uiso 0.50 1 calc PR . .
N21 N 0.3179(12) 0.8531(9) 0.7520(8) 0.047(5) Uani 1 1 d . . .
H21A H 0.2868 0.8711 0.7712 0.047 Uiso 1 1 calc R . .
H21B H 0.3776 0.8807 0.7627 0.047 Uiso 1 1 calc R . .
H21C H 0.3166 0.8151 0.7573 0.047 Uiso 1 1 calc R . .
C21 C 0.2737(16) 0.8411(12) 0.6951(9) 0.043(6) Uani 1 1 d . . .
H21D H 0.2745 0.8823 0.6891 0.043 Uiso 1 1 calc R . .
H21E H 0.2085 0.8114 0.6833 0.043 Uiso 1 1 calc R . .
C22 C 0.3263(19) 0.8110(13) 0.6639(11) 0.059(7) Uani 1 1 d . . .
H22A H 0.3202 0.7678 0.6670 0.059 Uiso 1 1 calc R . .
H22B H 0.3928 0.8386 0.6780 0.059 Uiso 1 1 calc R . .
N22 N 0.2855(15) 0.8050(11) 0.6051(8) 0.059 Uiso 1 1 d . . .
H22C H 0.3164 0.7872 0.5857 0.059 Uiso 1 1 calc R . .
H22D H 0.2913 0.8449 0.6026 0.059 Uiso 1 1 calc R . .
H22E H 0.2246 0.7792 0.5924 0.059 Uiso 1 1 calc R . .
N23 N -0.0454(13) 0.0216(9) 0.1431(6) 0.036(4) Uani 1 1 d . . .
H23A H -0.0876 0.0376 0.1523 0.036 Uiso 1 1 calc R . .
H23B H 0.0124 0.0522 0.1600 0.036 Uiso 1 1 calc R . .
H23C H -0.0487 -0.0143 0.1527 0.036 Uiso 1 1 calc R . .
C23 C -0.0657(18) 0.0041(13) 0.0839(9) 0.052(7) Uani 1 1 d . . .
H23D H -0.1289 -0.0287 0.0657 0.052 Uiso 1 1 calc R . .
H23E H -0.0637 0.0430 0.0735 0.052 Uiso 1 1 calc R . .
C24 C -0.0003(17) -0.0215(10) 0.0662(9) 0.042(6) Uani 1 1 d . . .
H24A H -0.0075 -0.0633 0.0726 0.042 Uiso 1 1 calc R . .
H24B H 0.0635 0.0090 0.0872 0.042 Uiso 1 1 calc R . .
C25 C -0.0160(18) -0.0319(10) 0.0051(8) 0.042(6) Uani 1 1 d . . .
H25A H 0.0185 -0.0588 -0.0075 0.042 Uiso 1 1 calc R . .
H25B H -0.0825 -0.0556 -0.0153 0.042 Uiso 1 1 calc R . .
Na1 Na -0.5000 0.0000 0.0000 0.066(5) Uani 1 2 d S . .
Na2 Na -0.3342(10) 0.3967(7) 0.1996(6) 0.095(4) Uani 1 1 d . . .
Na3 Na -0.1260(18) 0.5558(11) 0.1780(12) 0.089(8) Uani 0.50 1 d P . .
OW1 O -0.410(3) -0.5170(18) 0.1076(14) 0.063(10) Uiso 0.50 1 d P . .
OW3 O 0.162(3) 0.595(2) 0.5204(16) 0.073(11) Uiso 0.50 1 d P . .
OW4 O -0.589(3) -0.496(2) 0.1848(16) 0.075(12) Uiso 0.50 1 d P . .
OW5 O -0.018(3) -0.4394(19) 0.4024(15) 0.066(10) Uiso 0.50 1 d P . .

loop_
_atom_site_aniso_label
_atom_site_aniso_U_11
_atom_site_aniso_U_22
_atom_site_aniso_U_33
_atom_site_aniso_U_23
_atom_site_aniso_U_13
_atom_site_aniso_U_12
W1 0.0259(4) 0.0207(4) 0.0429(5) 0.0104(4) 0.0179(4) 0.0124(3)
W2 0.0352(5) 0.0275(5) 0.0292(4) 0.0140(4) 0.0067(4) 0.0116(4)
W3 0.0331(4) 0.0202(4) 0.0242(4) 0.0103(3) 0.0145(3) 0.0108(3)
W4 0.0226(4) 0.0215(4) 0.0322(4) 0.0128(3) 0.0097(3) 0.0127(3)
W5 0.0352(5) 0.0212(4) 0.0357(5) 0.0128(4) 0.0190(4) 0.0182(4)
W6 0.0400(5) 0.0180(4) 0.0531(6) 0.0111(4) 0.0251(4) 0.0131(4)
W7 0.0415(5) 0.0212(5) 0.0589(6) 0.0235(4) 0.0241(4) 0.0167(4)
W8 0.0280(5) 0.0261(5) 0.0539(6) 0.0216(4) 0.0227(4) 0.0121(4)
W9 0.0301(4) 0.0195(4) 0.0232(4) 0.0090(3) 0.0109(3) 0.0115(3)
W10 0.0208(4) 0.0226(5) 0.0659(6) 0.0215(4) 0.0117(4) 0.0108(4)
W11 0.0432(5) 0.0220(4) 0.0403(5) 0.0166(4) 0.0261(4) 0.0121(4)
W12 0.0254(4) 0.0222(4) 0.0513(5) 0.0140(4) 0.0202(4) 0.0120(4)
W13 0.0195(4) 0.0240(4) 0.0451(5) 0.0125(4) 0.0076(4) 0.0030(3)
W14 0.0347(5) 0.0232(4) 0.0511(5) 0.0164(4) 0.0260(4) 0.0167(4)
W15 0.0277(4) 0.0187(4) 0.0313(4) 0.0040(3) 0.0093(3) 0.0008(3)
W16 0.0317(5) 0.0247(4) 0.0394(5) 0.0211(4) 0.0166(4) 0.0176(4)
W17 0.0349(5) 0.0147(4) 0.0374(5) 0.0119(4) 0.0159(4) 0.0095(3)
W18 0.0291(4) 0.0172(4) 0.0433(5) 0.0132(4) 0.0173(4) 0.0046(3)
W19 0.0518(6) 0.0328(5) 0.0417(5) 0.0269(4) 0.0170(4) 0.0161(4)
W20 0.0256(5) 0.0190(4) 0.0624(6) 0.0157(4) 0.0125(4) 0.0040(4)
W21 0.0364(5) 0.0304(5) 0.0305(5) 0.0156(4) 0.0057(4) 0.0120(4)
W22 0.0301(4) 0.0222(4) 0.0292(4) 0.0157(3) 0.0161(3) 0.0110(3)
W23 0.0196(4) 0.0258(5) 0.0738(7) 0.0233(5) 0.0136(4) 0.0070(4)
W24 0.0419(5) 0.0222(5) 0.0403(5) 0.0081(4) -0.0031(4) 0.0047(4)
W25 0.0186(4) 0.0244(4) 0.0441(5) 0.0188(4) 0.0072(3) 0.0080(3)
W26 0.0425(6) 0.0292(5) 0.0876(8) 0.0355(5) 0.0281(5) 0.0246(4)
W27 0.0321(4) 0.0183(4) 0.0296(4) 0.0089(3) 0.0146(4) 0.0097(3)
W28 0.0244(4) 0.0243(4) 0.0280(4) 0.0112(3) 0.0082(3) 0.0033(3)
W29 0.0282(5) 0.0339(5) 0.0562(6) 0.0223(5) -0.0012(4) 0.0074(4)
W30 0.0459(6) 0.0440(6) 0.0669(7) 0.0373(5) 0.0080(5) 0.0238(5)
W31 0.0406(5) 0.0169(4) 0.0285(4) 0.0060(3) 0.0118(4) 0.0082(4)
W32 0.0271(5) 0.0309(5) 0.0783(7) 0.0309(5) 0.0180(5) 0.0183(4)
W33 0.0109(5) 0.0093(5) 0.0241(6) 0.0102(4) 0.0067(4) 0.0057(4)
Cu1 0.0109(5) 0.0093(5) 0.0241(6) 0.0102(4) 0.0067(4) 0.0057(4)
W34 0.0130(5) 0.0061(5) 0.0149(5) 0.0049(4) 0.0041(4) 0.0053(4)
Cu2 0.0130(5) 0.0061(5) 0.0149(5) 0.0049(4) 0.0041(4) 0.0053(4)
W35 0.0319(7) 0.0336(7) 0.0335(7) 0.0144(6) 0.0142(6) 0.0155(6)
Cu3 0.0319(7) 0.0336(7) 0.0335(7) 0.0144(6) 0.0142(6) 0.0155(6)
W36 0.0317(7) 0.0312(7) 0.0468(8) 0.0147(6) 0.0118(6) 0.0137(6)
Cu4 0.0317(7) 0.0312(7) 0.0468(8) 0.0147(6) 0.0118(6) 0.0137(6)
P1 0.017(2) 0.012(2) 0.038(3) 0.012(2) 0.005(2) 0.0048(19)
P2 0.022(2) 0.011(2) 0.020(2) 0.0100(19) 0.0103(19) 0.0101(19)
P3 0.024(3) 0.013(2) 0.032(3) 0.012(2) 0.009(2) 0.010(2)
P4 0.019(2) 0.014(2) 0.019(2) 0.0061(19) 0.0115(19) 0.0075(19)
O1 0.038(9) 0.042(10) 0.062(11) 0.025(9) -0.012(8) 0.002(8)
O2 0.025(8) 0.052(10) 0.076(12) 0.038(9) 0.005(8) 0.022(7)
O3 0.020(8) 0.037(9) 0.096(13) 0.022(9) 0.023(8) 0.018(7)
O4 0.040(7) 0.034(7) 0.068(8) 0.023(6) 0.011(6) 0.022(6)
O5 0.032(9) 0.022(8) 0.093(13) 0.024(8) 0.024(8) 0.010(7)
O6 0.029(8) 0.026(8) 0.049(9) 0.009(7) -0.012(7) -0.002(7)
O7 0.070(12) 0.022(8) 0.076(12) 0.024(8) 0.027(10) 0.025(8)
O8 0.068(12) 0.065(12) 0.070(12) 0.057(11) 0.035(10) 0.021(10)
O9 0.038(7) 0.031(7) 0.076(8) 0.022(6) 0.015(6) 0.014(6)
O10W 0.055(8) 0.042(7) 0.074(8) 0.028(6) 0.024(6) 0.027(6)
O11W 0.054(12) 0.067(13) 0.101(16) 0.059(12) 0.002(11) 0.014(10)
O12 0.054(10) 0.033(9) 0.045(9) 0.015(8) 0.007(8) 0.016(8)
O13 0.067(11) 0.023(8) 0.047(10) 0.008(7) -0.011(8) 0.010(8)
O14 0.024(7) 0.020(7) 0.033(7) 0.016(6) 0.015(6) 0.006(6)
O15 0.014(6) 0.018(7) 0.038(8) 0.016(6) 0.014(6) 0.008(5)
O16 0.027(7) 0.028(8) 0.023(7) 0.011(6) 0.009(6) 0.014(6)
O17 0.023(7) 0.022(7) 0.028(7) 0.016(6) 0.009(5) 0.013(6)
O18 0.023(7) 0.012(7) 0.045(8) 0.005(6) 0.015(6) 0.004(5)
O19 0.038(8) 0.017(7) 0.033(8) 0.002(6) 0.002(6) 0.002(6)
O20 0.023(7) 0.020(7) 0.024(7) 0.015(6) 0.012(5) 0.012(5)
O21 0.021(7) 0.013(6) 0.024(7) 0.006(5) 0.009(5) -0.001(5)
O22 0.038(7) 0.016(6) 0.042(7) 0.013(5) 0.013(5) 0.013(5)
O23 0.037(8) 0.018(7) 0.029(7) 0.012(6) 0.009(6) 0.004(6)
O24 0.043(9) 0.037(9) 0.043(8) 0.030(7) 0.028(7) 0.028(7)
O25 0.020(6) 0.013(6) 0.022(6) 0.005(5) 0.009(5) 0.003(5)
O26 0.027(7) 0.020(7) 0.035(8) 0.013(6) 0.007(6) 0.012(6)
O27 0.030(8) 0.032(8) 0.024(7) 0.007(6) 0.011(6) 0.008(6)
O28 0.028(7) 0.034(8) 0.025(7) 0.019(6) 0.013(6) 0.016(6)
O29 0.036(8) 0.020(7) 0.040(8) 0.019(6) 0.023(6) 0.018(6)
O30 0.021(7) 0.021(7) 0.034(7) 0.015(6) 0.010(6) 0.010(6)
O31 0.014(6) 0.038(8) 0.041(8) 0.028(7) 0.015(6) 0.016(6)
O32 0.031(6) 0.016(6) 0.036(6) 0.017(5) 0.014(5) 0.007(5)
O33 0.032(8) 0.018(7) 0.042(8) 0.022(6) 0.019(6) 0.013(6)
O34 0.033(8) 0.033(8) 0.036(8) 0.020(6) 0.023(6) 0.024(6)
O35 0.044(9) 0.014(7) 0.040(8) 0.008(6) 0.006(7) 0.006(6)
O36 0.026(7) 0.012(6) 0.040(8) 0.015(6) 0.009(6) 0.011(5)
O37 0.039(8) 0.019(7) 0.020(7) 0.009(5) 0.017(6) 0.018(6)
O38 0.025(7) 0.013(6) 0.032(7) 0.010(6) 0.008(6) 0.009(5)
O39 0.033(8) 0.016(7) 0.031(7) 0.012(6) 0.013(6) 0.015(6)
O40 0.027(7) 0.023(7) 0.032(8) 0.015(6) 0.000(6) 0.009(6)
O41 0.019(7) 0.032(8) 0.040(8) 0.009(7) 0.010(6) 0.010(6)
O42 0.026(8) 0.024(8) 0.063(10) 0.019(7) 0.018(7) 0.005(6)
O43 0.042(8) 0.027(8) 0.022(7) 0.010(6) 0.012(6) 0.013(7)
O44 0.025(7) 0.016(7) 0.056(9) 0.000(7) 0.005(7) 0.009(6)
O45 0.036(8) 0.022(7) 0.035(8) 0.018(6) 0.010(6) 0.013(6)
O46 0.031(8) 0.029(8) 0.055(9) 0.023(7) 0.011(7) 0.020(7)
O47 0.036(8) 0.014(7) 0.028(7) 0.012(6) 0.007(6) 0.008(6)
O48 0.017(6) 0.031(7) 0.046(7) 0.017(5) 0.003(5) 0.013(5)
O49 0.024(7) 0.024(7) 0.045(8) 0.023(7) 0.016(6) 0.012(6)
O50 0.022(7) 0.024(7) 0.025(7) 0.011(6) 0.004(5) 0.009(6)
O51 0.027(8) 0.037(9) 0.037(8) 0.008(7) -0.001(6) 0.000(7)
O52 0.040(8) 0.032(8) 0.035(8) 0.021(7) 0.017(7) 0.019(7)
O53 0.049(9) 0.030(8) 0.042(8) 0.022(7) 0.026(7) 0.025(7)
O54 0.028(8) 0.026(8) 0.046(9) 0.020(7) 0.020(7) 0.009(6)
O55 0.029(6) 0.014(6) 0.030(6) 0.014(5) 0.013(5) 0.011(5)
O56 0.034(8) 0.070(12) 0.025(8) 0.018(8) 0.001(6) 0.029(8)
O57 0.034(8) 0.022(7) 0.043(8) 0.017(6) 0.013(6) 0.022(6)
O58 0.040(9) 0.024(8) 0.046(9) 0.014(7) 0.024(7) 0.008(7)
O59 0.023(7) 0.031(8) 0.051(9) 0.012(7) 0.013(7) 0.015(6)
O60 0.029(7) 0.023(7) 0.032(7) 0.016(6) 0.018(6) 0.014(6)
O61 0.048(9) 0.046(9) 0.029(8) 0.024(7) 0.019(7) 0.025(8)
O62 0.034(8) 0.035(8) 0.027(7) 0.014(6) 0.013(6) 0.010(7)
O63 0.022(7) 0.023(8) 0.061(10) 0.016(7) 0.021(7) 0.009(6)
O64 0.031(8) 0.030(8) 0.034(8) 0.013(6) 0.017(6) 0.011(6)
O65 0.024(7) 0.028(8) 0.048(9) 0.022(7) -0.003(6) 0.004(6)
O66 0.019(7) 0.022(7) 0.036(8) 0.002(6) 0.006(6) -0.002(6)
O67 0.033(8) 0.021(8) 0.057(10) 0.012(7) 0.018(7) 0.013(6)
O68 0.049(9) 0.017(7) 0.036(8) 0.007(6) 0.026(7) 0.005(6)
O69 0.036(8) 0.019(7) 0.035(8) 0.007(6) 0.015(6) 0.004(6)
O70 0.027(7) 0.022(7) 0.039(8) 0.017(6) 0.020(6) 0.017(6)
O71 0.029(8) 0.013(7) 0.045(8) 0.010(6) 0.015(6) 0.004(6)
O72 0.036(8) 0.025(8) 0.065(10) 0.016(7) 0.031(8) 0.020(7)
O73 0.030(7) 0.018(7) 0.038(8) 0.015(6) 0.013(6) 0.011(6)
O74 0.038(8) 0.025(8) 0.052(9) 0.015(7) 0.023(7) 0.015(7)
O75 0.043(9) 0.048(10) 0.023(8) 0.008(7) -0.001(7) 0.019(8)
O76 0.042(9) 0.025(8) 0.056(10) 0.021(7) 0.034(8) 0.017(7)
O77 0.043(7) 0.061(8) 0.049(7) 0.018(6) 0.013(6) 0.040(6)
O78 0.034(8) 0.029(8) 0.035(8) 0.018(6) 0.026(6) 0.018(6)
O79 0.020(8) 0.028(8) 0.096(13) 0.029(9) 0.022(8) 0.005(6)
O80 0.026(8) 0.032(8) 0.042(9) 0.014(7) 0.009(6) 0.008(6)
O81 0.033(9) 0.045(10) 0.053(10) 0.019(8) 0.018(7) 0.009(7)
O82 0.025(6) 0.026(6) 0.056(7) 0.018(6) 0.004(5) 0.006(5)
O83 0.025(8) 0.024(8) 0.080(11) 0.032(8) 0.030(8) 0.014(6)
O84 0.024(6) 0.034(7) 0.060(8) 0.019(6) 0.007(6) 0.002(5)
O85 0.040(8) 0.018(7) 0.055(9) 0.019(7) 0.035(7) 0.021(6)
O86 0.025(7) 0.029(8) 0.048(9) 0.021(7) 0.020(6) 0.016(6)
O87 0.050(9) 0.022(8) 0.047(9) 0.012(7) 0.018(7) 0.015(7)
O88 0.041(8) 0.035(8) 0.027(7) 0.022(6) 0.014(6) 0.021(7)
O89 0.051(9) 0.034(8) 0.030(8) 0.014(7) 0.027(7) 0.020(7)
O90 0.019(7) 0.016(7) 0.038(8) 0.016(6) 0.004(6) 0.004(5)
O91 0.052(10) 0.027(8) 0.029(8) 0.007(7) 0.009(7) 0.005(7)
O92 0.029(6) 0.039(7) 0.057(7) 0.017(6) 0.024(6) 0.021(5)
O93 0.051(10) 0.035(9) 0.063(11) 0.030(8) 0.021(8) 0.017(8)
O94 0.047(9) 0.034(9) 0.045(9) 0.027(7) 0.021(7) 0.029(7)
O95 0.023(8) 0.029(8) 0.067(11) 0.026(8) 0.011(7) 0.009(6)
O96 0.031(8) 0.021(8) 0.062(10) 0.021(7) 0.012(7) 0.010(6)
O97 0.053(9) 0.027(8) 0.023(7) 0.007(6) 0.013(7) 0.023(7)
O98 0.025(7) 0.016(7) 0.052(9) 0.017(6) 0.014(6) 0.010(6)
O99 0.031(7) 0.019(7) 0.032(7) 0.001(6) 0.013(6) 0.012(6)
O100 0.037(8) 0.033(9) 0.045(9) 0.024(7) 0.020(7) 0.006(7)
O101 0.033(9) 0.058(11) 0.058(10) 0.031(9) 0.026(8) 0.024(8)
O102 0.048(9) 0.023(8) 0.036(8) 0.006(7) 0.010(7) 0.013(7)
O103 0.033(9) 0.029(9) 0.064(11) 0.025(8) 0.002(8) 0.008(7)
O104 0.033(8) 0.033(8) 0.040(8) 0.024(7) 0.000(6) 0.012(7)
O105 0.059(10) 0.025(8) 0.052(9) 0.022(7) 0.030(8) 0.028(7)
O106 0.025(7) 0.035(8) 0.045(9) 0.026(7) 0.012(6) 0.015(6)
O107 0.048(9) 0.037(9) 0.019(7) 0.009(6) 0.006(6) 0.004(7)
O108 0.023(7) 0.033(8) 0.046(9) 0.022(7) 0.013(6) 0.011(6)
O109 0.046(9) 0.035(9) 0.077(12) 0.037(9) 0.032(9) 0.024(8)
O110 0.030(8) 0.037(9) 0.055(10) 0.014(8) 0.010(7) 0.007(7)
O111 0.036(6) 0.015(6) 0.044(7) 0.006(5) 0.019(5) 0.008(5)
O112 0.061(10) 0.019(8) 0.030(8) 0.004(6) 0.016(7) 0.009(7)
O113 0.046(10) 0.039(9) 0.056(10) 0.032(8) 0.010(8) 0.020(8)
O114 0.039(9) 0.034(9) 0.083(12) 0.036(9) 0.021(8) 0.022(7)
O115 0.034(8) 0.025(8) 0.052(9) 0.020(7) 0.015(7) 0.015(7)
O116 0.037(9) 0.041(9) 0.048(9) 0.009(7) 0.026(7) 0.018(7)
O117 0.065(11) 0.032(9) 0.081(13) 0.005(9) 0.041(10) 0.031(9)
O118 0.043(7) 0.028(7) 0.060(8) 0.010(6) 0.027(6) 0.019(6)
O119 0.028(8) 0.013(7) 0.050(9) 0.013(6) 0.011(7) 0.005(6)
O120 0.045(9) 0.018(8) 0.073(11) 0.016(8) 0.027(8) 0.006(7)
O121 0.043(7) 0.027(7) 0.043(7) 0.014(5) 0.029(6) 0.006(5)
O122 0.044(10) 0.037(10) 0.091(13) 0.037(10) 0.010(9) 0.023(8)
Cu5 0.038(3) 0.031(3) 0.036(3) 0.006(3) 0.011(3) 0.009(3)
Cu5A 0.040(4) 0.036(4) 0.089(6) 0.024(4) 0.006(4) 0.009(3)
N1 0.064(9) 0.045(9) 0.056(9) 0.015(7) 0.019(7) 0.021(7)
C1 0.065(16) 0.064(17) 0.067(16) 0.021(10) 0.023(10) 0.024(10)
C2 0.067(16) 0.065(17) 0.072(17) 0.021(10) 0.027(10) 0.030(11)
N2 0.053(12) 0.051(13) 0.053(13) 0.011(9) 0.023(9) 0.020(9)
C1A 0.055(18) 0.058(18) 0.060(18) 0.019(11) 0.018(11) 0.021(11)
C2A 0.11(3) 0.11(3) 0.10(3) 0.035(13) 0.036(13) 0.036(14)
N2A 0.057(14) 0.047(14) 0.049(14) 0.024(10) 0.016(10) 0.012(9)
N3 0.057(9) 0.059(9) 0.059(9) 0.017(7) 0.021(7) 0.027(7)
C3 0.109(15) 0.111(16) 0.120(16) 0.038(10) 0.035(10) 0.051(10)
C4 0.096(19) 0.103(19) 0.103(19) 0.028(11) 0.033(11) 0.034(11)
N4 0.082(14) 0.079(14) 0.089(14) 0.033(10) 0.026(9) 0.032(10)
N4A 0.07(2) 0.07(2) 0.08(2) 0.026(12) 0.021(12) 0.027(13)
Cu6 0.0487(19) 0.051(2) 0.097(3) 0.040(2) 0.0270(18) 0.0233(16)
N5 0.078(10) 0.062(10) 0.073(10) 0.027(8) 0.016(8) 0.031(8)
C5 0.113(15) 0.105(15) 0.099(15) 0.042(10) 0.038(10) 0.033(10)
C6 0.117(16) 0.114(16) 0.114(16) 0.038(10) 0.044(10) 0.043(10)
N6 0.087(11) 0.089(12) 0.091(11) 0.041(9) 0.029(8) 0.029(8)
N7 0.054(9) 0.050(9) 0.061(9) 0.023(7) 0.016(7) 0.022(7)
C7 0.14(2) 0.15(2) 0.15(2) 0.049(11) 0.041(11) 0.057(12)
C8 0.145(19) 0.137(19) 0.141(19) 0.051(11) 0.037(11) 0.051(11)
N8 0.121(14) 0.118(14) 0.130(14) 0.055(10) 0.035(10) 0.036(10)
Cu7 0.0300(13) 0.0337(15) 0.0273(13) 0.0083(11) 0.0082(10) 0.0155(11)
N9 0.032(7) 0.028(7) 0.024(7) 0.006(6) 0.006(6) 0.012(6)
C9 0.037(9) 0.043(9) 0.044(9) 0.021(7) 0.007(7) 0.015(7)
N10 0.032(7) 0.038(8) 0.029(7) 0.009(6) 0.009(6) 0.016(6)
C10 0.042(11) 0.037(11) 0.044(11) 0.018(8) 0.006(8) 0.017(8)
C10A 0.04(2) 0.04(2) 0.05(2) 0.014(11) 0.010(11) 0.019(12)
N11 0.034(8) 0.048(8) 0.039(8) 0.010(6) 0.011(6) 0.022(6)
C11 0.049(9) 0.051(10) 0.053(10) 0.022(8) 0.019(7) 0.026(8)
N12 0.055(9) 0.067(10) 0.054(9) 0.011(7) 0.015(7) 0.042(8)
C12 0.047(12) 0.044(12) 0.039(12) 0.015(9) 0.015(9) 0.017(9)
C12A 0.06(2) 0.05(2) 0.06(2) 0.018(11) 0.014(11) 0.022(12)
Cu8 0.0370(16) 0.0354(16) 0.075(2) 0.0207(15) 0.0307(15) 0.0202(13)
O1W 0.062(12) 0.050(11) 0.096(15) 0.037(11) 0.035(11) 0.028(10)
N13 0.034(8) 0.044(8) 0.057(9) 0.010(7) 0.018(7) 0.021(7)
C13 0.15(2) 0.15(2) 0.15(2) 0.041(11) 0.054(11) 0.053(12)
C14 0.136(19) 0.136(19) 0.139(19) 0.045(11) 0.044(11) 0.050(11)
N14 0.042(8) 0.052(9) 0.066(9) 0.010(7) 0.023(7) 0.019(7)
N15 0.054(9) 0.066(10) 0.081(10) 0.017(8) 0.021(7) 0.035(8)
C15 0.114(16) 0.120(17) 0.123(17) 0.037(10) 0.043(10) 0.042(10)
C16 0.122(16) 0.112(16) 0.123(17) 0.036(10) 0.033(10) 0.054(11)
N16 0.049(9) 0.061(10) 0.083(10) 0.032(8) 0.021(7) 0.028(7)
Cu9 0.0442(15) 0.0356(15) 0.0343(15) 0.0163(10) 0.0130(10) 0.0108(10)
C17 0.052(15) 0.046(14) 0.040(14) 0.021(10) 0.009(9) 0.013(10)
C18 0.10(2) 0.09(2) 0.09(2) 0.029(12) 0.032(12) 0.028(12)
N18 0.047(12) 0.035(12) 0.018(11) 0.010(9) 0.012(8) 0.002(8)
N19 0.071(15) 0.056(14) 0.056(14) 0.028(10) 0.007(9) 0.027(10)
C19 0.11(3) 0.10(3) 0.10(3) 0.032(12) 0.032(12) 0.042(13)
C20 0.10(2) 0.09(2) 0.09(2) 0.038(12) 0.025(12) 0.033(12)
N20 0.058(13) 0.045(13) 0.043(13) 0.026(9) 0.016(9) 0.011(9)
N21 0.033(11) 0.027(11) 0.077(15) 0.026(10) 0.012(10) 0.004(8)
C21 0.036(13) 0.043(14) 0.038(13) 0.004(11) 0.003(10) 0.012(11)
C22 0.065(18) 0.045(16) 0.071(19) 0.017(14) 0.025(15) 0.027(14)
N23 0.050(11) 0.036(11) 0.029(10) 0.017(8) 0.016(8) 0.017(9)
C23 0.059(16) 0.055(17) 0.036(13) 0.014(12) 0.026(12) 0.005(13)
C24 0.060(15) 0.024(12) 0.054(15) 0.026(11) 0.023(12) 0.016(11)
C25 0.071(17) 0.027(12) 0.030(12) 0.009(10) 0.019(11) 0.018(12)
Na1 0.106(13) 0.030(8) 0.049(8) 0.025(7) 0.015(8) 0.004(8)
Na2 0.091(10) 0.097(11) 0.103(10) 0.032(8) 0.015(8) 0.060(9)
Na3 0.079(17) 0.051(15) 0.13(2) 0.050(15) 0.010(16) 0.014(13)

loop_
_atom_type_symbol
_atom_type_description
_atom_type_scat_dispersion_real
_atom_type_scat_dispersion_imag
_atom_type_scat_source
C C 0.0033 0.0016 'International Tables Vol C Tables 4.2.6.8 and 6.1.1.4'
H H 0.0000 0.0000 'International Tables Vol C Tables 4.2.6.8 and 6.1.1.4'
N N 0.0061 0.0033 'International Tables Vol C Tables 4.2.6.8 and 6.1.1.4'
O O 0.0106 0.0060 'International Tables Vol C Tables 4.2.6.8 and 6.1.1.4'
P P 0.1023 0.0942 'International Tables Vol C Tables 4.2.6.8 and 6.1.1.4'
Cu Cu 0.3201 1.2651 'International Tables Vol C Tables 4.2.6.8 and 6.1.1.4'
W W -0.8490 6.8722 'International Tables Vol C Tables 4.2.6.8 and 6.1.1.4'
Na Na 0.0362 0.0249 'International Tables Vol C Tables 4.2.6.8 and 6.1.1.4'

loop_
_geom_angle_atom_site_label_1
_geom_angle_atom_site_label_2
_geom_angle_atom_site_label_3
_geom_angle
_geom_angle_site_symmetry_1
_geom_angle_site_symmetry_3
_geom_angle_publ_flag
O72 W1 O60 101.1(6) . . ?
O72 W1 O21 99.5(6) . . ?
O60 W1 O21 91.0(5) . . ?
O72 W1 O85 99.0(6) . . ?
O60 W1 O85 159.4(6) . . ?
O21 W1 O85 89.9(5) . . ?
O72 W1 O86 97.1(6) . . ?
O60 W1 O86 85.9(5) . . ?
O21 W1 O86 163.4(5) . . ?
O85 W1 O86 87.5(5) . . ?
O72 W1 O64 170.8(6) . . ?
O60 W1 O64 87.3(5) . . ?
O21 W1 O64 84.0(5) . . ?
O85 W1 O64 72.4(5) . . ?
O86 W1 O64 79.6(5) . . ?
O107 W2 O45 100.5(6) . . ?
O107 W2 O43 98.4(6) . . ?
O45 W2 O43 92.5(6) . . ?
O107 W2 O104 95.8(6) . . ?
O45 W2 O104 89.9(6) . . ?
O43 W2 O104 164.9(5) . . ?
O107 W2 O75 101.9(6) . . ?
O45 W2 O75 157.1(6) . . ?
O43 W2 O75 88.4(6) . . ?
O104 W2 O75 83.6(6) . . ?
O107 W2 O90 175.2(6) . . ?
O45 W2 O90 75.3(5) . . ?
O43 W2 O90 84.2(5) . . ?
O104 W2 O90 82.0(5) . . ?
O75 W2 O90 82.1(5) . . ?
O89 W3 O78 101.0(6) . . ?
O89 W3 O43 97.5(6) . . ?
O78 W3 O43 90.8(6) . . ?
O89 W3 O37 96.7(6) . . ?
O78 W3 O37 93.9(5) . . ?
O43 W3 O37 163.8(5) . . ?
O89 W3 O97 98.6(6) . . ?
O78 W3 O97 160.4(5) . . ?
O43 W3 O97 86.5(6) . . ?
O37 W3 O97 83.9(5) . . ?
O89 W3 O55 179.2(6) . . ?
O78 W3 O55 78.7(5) . . ?
O43 W3 O55 83.2(5) . . ?
O37 W3 O55 82.6(4) . . ?
O97 W3 O55 81.7(5) . . ?
O108 W4 O31 102.4(6) . . ?
O108 W4 O28 103.5(6) . . ?
O31 W4 O28 90.7(5) . . ?
O108 W4 O36 98.2(6) . . ?
O31 W4 O36 91.3(5) . . ?
O28 W4 O36 157.3(5) . . ?
O108 W4 O26 98.8(6) . . ?
O31 W4 O26 158.7(5) . . ?
O28 W4 O26 86.2(5) . . ?
O36 W4 O26 83.7(5) . . ?
O108 W4 O39 166.9(5) . . ?
O31 W4 O39 87.3(5) . . ?
O28 W4 O39 85.0(5) . . ?
O36 W4 O39 72.6(5) . . ?
O26 W4 O39 71.4(5) . . ?
O105 W5 O29 101.9(6) . . ?
O105 W5 O37 104.3(6) . . ?
O29 W5 O37 85.1(5) . . ?
O105 W5 O36 100.9(6) . . ?
O29 W5 O36 157.3(5) . . ?
O37 W5 O36 89.7(5) . . ?
O105 W5 O24 98.9(6) . . ?
O29 W5 O24 87.5(6) . . ?
O37 W5 O24 156.6(5) . . ?
O36 W5 O24 88.6(6) . . ?
O105 W5 O39 170.7(6) . . ?
O29 W5 O39 84.0(5) . . ?
O37 W5 O39 83.2(4) . . ?
O36 W5 O39 73.4(5) . . ?
O24 W5 O39 74.0(5) . . ?
O117 W6 O111 100.9(7) . . ?
O117 W6 O69 99.2(7) . . ?
O111 W6 O69 90.5(6) . . ?
O117 W6 O118 98.3(7) . . ?
O111 W6 O118 90.1(6) . . ?
O69 W6 O118 162.1(6) . . ?
O117 W6 O44 101.0(7) . . ?
O111 W6 O44 158.1(6) . . ?
O69 W6 O44 87.0(5) . . ?
O118 W6 O44 85.8(6) . . ?
O117 W6 O98 174.4(7) . . ?
O111 W6 O98 73.5(5) . . ?
O69 W6 O98 80.9(5) . . ?
O118 W6 O98 82.0(5) . . ?
O44 W6 O98 84.6(5) . . ?
O7 W7 O44 102.0(7) . . ?
O7 W7 O74 99.1(7) . . ?
O44 W7 O74 87.9(6) . . ?
O7 W7 O114 95.8(7) . . ?
O44 W7 O114 86.6(6) . . ?
O74 W7 O114 164.9(6) . . ?
O7 W7 O93 99.2(7) . . ?
O44 W7 O93 158.8(6) . . ?
O74 W7 O93 89.7(6) . . ?
O114 W7 O93 90.4(7) . . ?
O7 W7 O119 171.9(7) . . ?
O44 W7 O119 85.9(5) . . ?
O74 W7 O119 83.0(5) . . ?
O114 W7 O119 82.6(5) . . ?
O93 W7 O119 72.9(6) . . ?
O101 W8 O85 101.0(7) . . ?
O101 W8 O83 97.8(6) . . ?
O85 W8 O83 92.1(6) . . ?
O101 W8 O54 100.0(6) . . ?
O85 W8 O54 88.3(6) . . ?
O83 W8 O54 161.8(6) . . ?
O101 W8 O42 102.3(7) . . ?
O85 W8 O42 156.7(6) . . ?
O83 W8 O42 86.1(6) . . ?
O54 W8 O42 86.3(6) . . ?
O101 W8 O64 174.1(7) . . ?
O85 W8 O64 73.1(5) . . ?
O83 W8 O64 82.0(5) . . ?
O54 W8 O64 80.7(5) . . ?
O42 W8 O64 83.6(5) . . ?
O88 W9 O20 102.2(6) . . ?
O88 W9 O21 98.6(6) . . ?
O20 W9 O21 91.6(5) . . ?
O88 W9 O28 96.7(6) . . ?
O20 W9 O28 89.6(5) . . ?
O21 W9 O28 164.1(5) . . ?
O88 W9 O16 98.4(6) . . ?
O20 W9 O16 159.3(5) . . ?
O21 W9 O16 87.0(5) . . ?
O28 W9 O16 86.4(5) . . ?
O88 W9 O17 169.6(5) . . ?
O20 W9 O17 88.1(5) . . ?
O21 W9 O17 82.7(4) . . ?
O28 W9 O17 81.4(5) . . ?
O16 W9 O17 71.2(5) . . ?
O109 W10 O106 102.4(6) . . ?
O109 W10 O86 100.9(7) . . ?
O106 W10 O86 90.2(6) . . ?
O109 W10 O96 101.3(7) . . ?
O106 W10 O96 91.2(6) . . ?
O86 W10 O96 156.9(5) . . ?
O109 W10 O79 99.2(6) . . ?
O106 W10 O79 158.4(6) . . ?
O86 W10 O79 87.0(6) . . ?
O96 W10 O79 83.3(6) . . ?
O109 W10 O48 169.8(6) . . ?
O106 W10 O48 86.2(5) . . ?
O86 W10 O48 84.5(5) . . ?
O96 W10 O48 72.6(5) . . ?
O79 W10 O48 72.2(5) . . ?
O121 W11 O53 103.0(6) . . ?
O121 W11 O76 97.2(6) . . ?
O53 W11 O76 87.4(6) . . ?
O121 W11 O58 98.7(6) . . ?
O53 W11 O58 158.3(6) . . ?
O76 W11 O58 90.9(6) . . ?
O121 W11 O100 97.9(6) . . ?
O53 W11 O100 88.1(6) . . ?
O76 W11 O100 164.8(6) . . ?
O58 W11 O100 87.9(6) . . ?
O121 W11 O38 171.4(6) . . ?
O53 W11 O38 85.6(5) . . ?
O76 W11 O38 82.0(5) . . ?
O58 W11 O38 72.7(5) . . ?
O100 W11 O38 83.2(5) . . ?
O92 W12 O59 101.1(6) . . ?
O92 W12 O71 101.6(6) . . ?
O59 W12 O71 90.8(6) . . ?
O92 W12 O63 102.0(6) . . ?
O59 W12 O63 87.2(6) . . ?
O71 W12 O63 156.3(5) . . ?
O92 W12 O76 102.0(6) . . ?
O59 W12 O76 156.9(5) . . ?
O71 W12 O76 85.6(6) . . ?
O63 W12 O76 87.1(6) . . ?
O92 W12 O70 172.5(6) . . ?
O59 W12 O70 73.4(5) . . ?
O71 W12 O70 83.8(5) . . ?
O63 W12 O70 73.0(5) . . ?
O76 W12 O70 83.5(5) . . ?
O110 W13 O51 102.9(6) . . ?
O110 W13 O52 102.1(7) . . ?
O51 W13 O52 90.5(6) . . ?
O110 W13 O63 101.5(6) . . ?
O51 W13 O63 87.8(6) . . ?
O52 W13 O63 156.1(6) . . ?
O110 W13 O66 100.0(6) . . ?
O51 W13 O66 157.0(5) . . ?
O52 W13 O66 84.9(5) . . ?
O63 W13 O66 87.4(6) . . ?
O110 W13 O70 173.5(6) . . ?
O51 W13 O70 73.1(5) . . ?
O52 W13 O70 83.3(5) . . ?
O63 W13 O70 73.4(5) . . ?
O66 W13 O70 84.0(5) . . ?
O116 W14 O41 103.4(6) . . ?
O116 W14 O67 96.9(6) . . ?
O41 W14 O67 89.7(6) . . ?
O116 W14 O99 99.0(6) . . ?
O41 W14 O99 90.4(5) . . ?
O67 W14 O99 163.6(6) . . ?
O116 W14 O111 96.4(6) . . ?
O41 W14 O111 160.1(6) . . ?
O67 W14 O111 86.4(6) . . ?
O99 W14 O111 88.0(5) . . ?
O116 W14 O98 168.0(6) . . ?
O41 W14 O98 88.4(5) . . ?
O67 W14 O98 81.1(5) . . ?
O99 W14 O98 82.5(5) . . ?
O111 W14 O98 71.7(5) . . ?
O81 W15 O69 97.4(6) . . ?
O81 W15 O27 98.6(6) . . ?
O69 W15 O27 91.9(6) . . ?
O81 W15 O22 100.7(6) . . ?
O69 W15 O22 87.8(6) . . ?
O27 W15 O22 160.6(6) . . ?
O81 W15 O52 98.6(7) . . ?
O69 W15 O52 163.6(6) . . ?
O27 W15 O52 89.2(6) . . ?
O22 W15 O52 85.8(5) . . ?
O81 W15 O30 173.5(6) . . ?
O69 W15 O30 82.4(5) . . ?
O27 W15 O30 74.9(5) . . ?
O22 W15 O30 85.8(5) . . ?
O52 W15 O30 82.2(5) . . ?
O94 W16 O26 103.3(6) . . ?
O94 W16 O34 103.3(6) . . ?
O26 W16 O34 91.5(6) . . ?
O94 W16 O24 100.9(6) . . ?
O26 W16 O24 89.2(6) . . ?
O34 W16 O24 154.9(5) . . ?
O94 W16 O32 100.4(6) . . ?
O26 W16 O32 156.3(5) . . ?
O34 W16 O32 84.2(6) . . ?
O24 W16 O32 85.2(6) . . ?
O94 W16 O39 172.1(5) . . ?
O26 W16 O39 72.7(5) . . ?
O34 W16 O39 83.7(5) . . ?
O24 W16 O39 72.6(5) . . ?
O32 W16 O39 83.7(5) . . ?
O87 W17 O32 99.4(6) . . ?
O87 W17 O33 101.0(6) . . ?
O32 W17 O33 87.6(6) . . ?
O87 W17 O19 101.3(6) . . ?
O32 W17 O19 92.5(6) . . ?
O33 W17 O19 157.4(5) . . ?
O87 W17 O35 96.1(6) . . ?
O32 W17 O35 164.3(5) . . ?
O33 W17 O35 86.7(6) . . ?
O19 W17 O35 87.3(6) . . ?
O87 W17 O47 174.2(6) . . ?
O32 W17 O47 83.2(5) . . ?
O33 W17 O47 84.2(5) . . ?
O19 W17 O47 73.4(5) . . ?
O35 W17 O47 81.7(5) . . ?
O120 W18 O22 102.4(7) . . ?
O120 W18 O74 97.7(7) . . ?
O22 W18 O74 88.7(6) . . ?
O120 W18 O58 99.6(7) . . ?
O22 W18 O58 158.0(6) . . ?
O74 W18 O58 88.1(6) . . ?
O120 W18 O66 97.9(6) . . ?
O22 W18 O66 86.8(5) . . ?
O74 W18 O66 164.4(5) . . ?
O58 W18 O66 90.5(6) . . ?
O120 W18 O38 173.4(6) . . ?
O22 W18 O38 84.2(5) . . ?
O74 W18 O38 82.9(5) . . ?
O58 W18 O38 73.8(5) . . ?
O66 W18 O38 81.8(5) . . ?
O8 W19 O61 102.1(7) . . ?
O8 W19 O100 97.3(7) . . ?
O61 W19 O100 90.9(6) . . ?
O8 W19 O93 100.9(8) . . ?
O61 W19 O93 156.7(6) . . ?
O100 W19 O93 89.4(6) . . ?
O8 W19 O113 98.0(7) . . ?
O61 W19 O113 87.6(6) . . ?
O100 W19 O113 164.6(6) . . ?
O93 W19 O113 86.0(7) . . ?
O8 W19 O119 173.7(7) . . ?
O61 W19 O119 84.0(5) . . ?
O100 W19 O119 83.6(5) . . ?
O93 W19 O119 72.8(5) . . ?
O113 W19 O119 81.0(6) . . ?
O5 W20 O35 100.2(6) . . ?
O5 W20 O42 102.2(7) . . ?
O35 W20 O42 90.0(6) . . ?
O5 W20 O82 99.4(7) . . ?
O35 W20 O82 90.6(6) . . ?
O42 W20 O82 157.9(6) . . ?
O5 W20 O95 95.4(6) . . ?
O35 W20 O95 164.4(6) . . ?
O42 W20 O95 85.3(6) . . ?
O82 W20 O95 88.2(6) . . ?
O5 W20 O80 171.6(7) . . ?
O35 W20 O80 84.3(5) . . ?
O42 W20 O80 84.8(5) . . ?
O82 W20 O80 73.3(5) . . ?
O95 W20 O80 80.4(5) . . ?
O12 W21 O40 100.5(7) . . ?
O12 W21 O23 97.5(6) . . ?
O40 W21 O23 93.2(5) . . ?
O12 W21 O103 96.1(7) . . ?
O40 W21 O103 94.0(6) . . ?
O23 W21 O103 163.1(6) . . ?
O12 W21 O61 99.1(7) . . ?
O40 W21 O61 160.4(6) . . ?
O23 W21 O61 85.1(5) . . ?
O103 W21 O61 83.0(6) . . ?
O12 W21 O57 178.4(6) . . ?
O40 W21 O57 79.1(5) . . ?
O23 W21 O57 84.0(5) . . ?
O103 W21 O57 82.4(6) . . ?
O61 W21 O57 81.3(5) . . ?
O62 W22 O54 98.3(6) . . ?
O62 W22 O16 97.7(6) . . ?
O54 W22 O16 92.4(6) . . ?
O62 W22 O33 102.7(6) . . ?
O54 W22 O33 89.0(6) . . ?
O16 W22 O33 159.2(5) . . ?
O62 W22 O34 95.8(6) . . ?
O54 W22 O34 165.4(5) . . ?
O16 W22 O34 89.2(5) . . ?
O33 W22 O34 84.4(5) . . ?
O62 W22 O17 170.9(5) . . ?
O54 W22 O17 85.0(5) . . ?
O16 W22 O17 73.7(5) . . ?
O33 W22 O17 85.7(5) . . ?
O34 W22 O17 81.6(5) . . ?
O9 W23 O79 101.5(7) . . ?
O9 W23 O84 100.5(7) . . ?
O79 W23 O84 89.4(7) . . ?
O9 W23 O95 101.4(6) . . ?
O79 W23 O95 156.9(6) . . ?
O84 W23 O95 88.9(7) . . ?
O9 W23 O83 101.3(7) . . ?
O79 W23 O83 89.0(7) . . ?
O84 W23 O83 157.9(6) . . ?
O95 W23 O83 84.1(6) . . ?
O9 W23 O48 172.4(6) . . ?
O79 W23 O48 73.2(5) . . ?
O84 W23 O48 74.3(5) . . ?
O95 W23 O48 84.2(5) . . ?
O83 W23 O48 84.2(5) . . ?
O13 W24 O75 102.9(7) . . ?
O13 W24 O91 98.8(7) . . ?
O75 W24 O91 89.9(6) . . ?
O13 W24 O6 97.7(7) . . ?
O75 W24 O6 86.2(6) . . ?
O91 W24 O6 163.5(6) . . ?
O13 W24 O82 100.9(7) . . ?
O75 W24 O82 156.1(6) . . ?
O91 W24 O82 88.2(6) . . ?
O6 W24 O82 88.9(6) . . ?
O13 W24 O80 173.0(7) . . ?
O75 W24 O80 83.9(5) . . ?
O91 W24 O80 82.3(5) . . ?
O6 W24 O80 81.4(6) . . ?
O82 W24 O80 72.2(5) . . ?
O65 W25 O73 102.2(6) . . ?
O65 W25 O50 103.9(6) . . ?
O73 W25 O50 90.9(5) . . ?
O65 W25 O59 98.8(6) . . ?
O73 W25 O59 90.2(6) . . ?
O50 W25 O59 156.4(5) . . ?
O65 W25 O51 99.9(6) . . ?
O73 W25 O51 157.7(6) . . ?
O50 W25 O51 87.4(6) . . ?
O59 W25 O51 82.8(6) . . ?
O65 W25 O70 168.1(5) . . ?
O73 W25 O70 86.5(5) . . ?
O50 W25 O70 83.9(5) . . ?
O59 W25 O70 72.7(5) . . ?
O51 W25 O70 71.2(5) . . ?
O10W W26 O3 103.4(7) . . ?
O10W W26 O118 100.5(7) . . ?
O3 W26 O118 91.2(7) . . ?
O10W W26 O122 101.4(7) . . ?
O3 W26 O122 89.5(7) . . ?
O118 W26 O122 157.3(6) . . ?
O10W W26 O114 100.3(7) . . ?
O3 W26 O114 156.3(6) . . ?
O118 W26 O114 83.9(7) . . ?
O122 W26 O114 86.4(7) . . ?
O10W W26 O115 173.8(7) . . ?
O3 W26 O115 73.5(5) . . ?
O118 W26 O115 85.1(5) . . ?
O122 W26 O115 73.4(5) . . ?
O114 W26 O115 82.9(5) . . ?
O68 W27 O18 100.4(6) . . ?
O68 W27 O23 98.7(6) . . ?
O18 W27 O23 90.2(5) . . ?
O68 W27 O53 99.8(6) . . ?
O18 W27 O53 159.8(6) . . ?
O23 W27 O53 87.7(6) . . ?
O68 W27 O71 97.5(6) . . ?
O18 W27 O71 90.6(5) . . ?
O23 W27 O71 163.3(6) . . ?
O53 W27 O71 85.8(6) . . ?
O68 W27 O49 177.1(5) . . ?
O18 W27 O49 76.9(5) . . ?
O23 W27 O49 82.2(5) . . ?
O53 W27 O49 82.9(5) . . ?
O71 W27 O49 81.7(5) . . ?
O102 W28 O25 101.1(6) . . ?
O102 W28 O99 99.7(6) . . ?
O25 W28 O99 92.3(5) . . ?
O102 W28 O50 96.0(6) . . ?
O25 W28 O50 87.2(5) . . ?
O99 W28 O50 164.1(5) . . ?
O102 W28 O27 99.0(6) . . ?
O25 W28 O27 159.4(5) . . ?
O99 W28 O27 89.1(5) . . ?
O50 W28 O27 85.8(5) . . ?
O102 W28 O30 171.0(6) . . ?
O25 W28 O30 87.2(5) . . ?
O99 W28 O30 83.4(5) . . ?
O50 W28 O30 80.7(5) . . ?
O27 W28 O30 72.6(5) . . ?
O1 W29 O96 100.9(7) . . ?
O1 W29 O104 103.5(7) . . ?
O96 W29 O104 89.5(6) . . ?
O1 W29 O6 102.8(7) . . ?
O96 W29 O6 156.3(6) . . ?
O104 W29 O6 86.7(6) . . ?
O1 W29 O84 101.0(7) . . ?
O96 W29 O84 87.7(6) . . ?
O104 W29 O84 155.4(6) . . ?
O6 W29 O84 86.2(7) . . ?
O1 W29 O48 171.1(7) . . ?
O96 W29 O48 72.5(5) . . ?
O104 W29 O48 82.6(5) . . ?
O6 W29 O48 83.8(5) . . ?
O84 W29 O48 73.2(5) . . ?
O11W W30 O103 101.8(8) . . ?
O11W W30 O113 102.6(8) . . ?
O103 W30 O113 87.4(6) . . ?
O11W W30 O122 101.0(8) . . ?
O103 W30 O122 157.2(7) . . ?
O113 W30 O122 87.3(7) . . ?
O11W W30 O2 100.7(8) . . ?
O103 W30 O2 89.2(7) . . ?
O113 W30 O2 156.6(6) . . ?
O122 W30 O2 86.9(7) . . ?
O11W W30 O115 171.7(8) . . ?
O103 W30 O115 83.4(6) . . ?
O113 W30 O115 83.9(6) . . ?
O122 W30 O115 73.9(6) . . ?
O2 W30 O115 72.7(6) . . ?
O112 W31 O97 101.6(6) . . ?
O112 W31 O91 99.0(7) . . ?
O97 W31 O91 90.0(6) . . ?
O112 W31 O19 99.6(6) . . ?
O97 W31 O19 158.7(6) . . ?
O91 W31 O19 88.3(6) . . ?
O112 W31 O29 97.3(6) . . ?
O97 W31 O29 86.6(6) . . ?
O91 W31 O29 163.7(6) . . ?
O19 W31 O29 89.2(5) . . ?
O112 W31 O47 172.6(5) . . ?
O97 W31 O47 85.5(5) . . ?
O91 W31 O47 82.8(5) . . ?
O19 W31 O47 73.3(5) . . ?
O29 W31 O47 81.1(5) . . ?
O4 W32 O46 103.5(7) . . ?
O4 W32 O67 102.3(7) . . ?
O46 W32 O67 90.9(6) . . ?
O4 W32 O2 99.8(7) . . ?
O46 W32 O2 93.3(7) . . ?
O67 W32 O2 155.9(6) . . ?
O4 W32 O3 96.9(6) . . ?
O46 W32 O3 159.5(6) . . ?
O67 W32 O3 85.3(6) . . ?
O2 W32 O3 82.6(7) . . ?
O4 W32 O115 166.8(6) . . ?
O46 W32 O115 87.6(6) . . ?
O67 W32 O115 84.3(5) . . ?
O2 W32 O115 72.2(5) . . ?
O3 W32 O115 72.0(5) . . ?
O14 W33 O60 95.5(5) . . ?
O14 W33 O77 99.4(6) . . ?
O60 W33 O77 99.7(6) . . ?
O14 W33 O45 92.2(6) . . ?
O60 W33 O45 159.5(5) . . ?
O77 W33 O45 97.7(6) . . ?
O14 W33 O106 169.6(5) . . ?
O60 W33 O106 83.2(5) . . ?
O77 W33 O106 91.0(6) . . ?
O45 W33 O106 85.8(6) . . ?
O14 W33 O90 88.8(5) . . ?
O60 W33 O90 88.1(5) . . ?
O77 W33 O90 168.0(5) . . ?
O45 W33 O90 73.0(5) . . ?
O106 W33 O90 80.8(5) . . ?
O15 W34 O56 98.2(5) . . ?
O15 W34 O25 92.4(5) . . ?
O56 W34 O25 101.2(6) . . ?
O15 W34 O18 93.5(5) . . ?
O56 W34 O18 97.0(6) . . ?
O25 W34 O18 159.9(5) . . ?
O15 W34 O73 170.3(5) . . ?
O56 W34 O73 91.2(5) . . ?
O25 W34 O73 83.4(5) . . ?
O18 W34 O73 87.7(5) . . ?
O15 W34 O49 89.1(5) . . ?
O56 W34 O49 168.5(5) . . ?
O25 W34 O49 87.3(5) . . ?
O18 W34 O49 73.6(5) . . ?
O73 W34 O49 82.0(5) . . ?
O14 W35 O20 91.8(5) . . ?
O14 W35 O78 92.2(5) . . ?
O20 W35 O78 164.2(5) . . ?
O14 W35 O31 173.0(5) . . ?
O20 W35 O31 85.2(5) . . ?
O78 W35 O31 89.0(5) . . ?
O14 W35 O56 94.0(5) . . ?
O20 W35 O56 97.6(5) . . ?
O78 W35 O56 97.3(5) . . ?
O31 W35 O56 92.7(5) . . ?
O14 W35 O55 89.6(5) . . ?
O20 W35 O55 90.6(5) . . ?
O78 W35 O55 74.2(5) . . ?
O31 W35 O55 84.1(5) . . ?
O56 W35 O55 170.9(5) . . ?
O15 W36 O41 94.8(5) . . ?
O15 W36 O40 90.6(5) . . ?
O41 W36 O40 163.7(6) . . ?
O15 W36 O46 171.6(5) . . ?
O41 W36 O46 84.5(6) . . ?
O40 W36 O46 87.9(6) . . ?
O15 W36 O77 96.7(5) . . ?
O41 W36 O77 100.2(6) . . ?
O40 W36 O77 94.4(6) . . ?
O46 W36 O77 91.7(5) . . ?
O15 W36 O57 89.1(5) . . ?
O41 W36 O57 90.6(5) . . ?
O40 W36 O57 74.1(5) . . ?
O46 W36 O57 82.5(5) . . ?
O77 W36 O57 167.3(5) . . ?
O90 P1 O80 111.0(8) . . ?
O90 P1 O64 113.1(7) . . ?
O80 P1 O64 113.0(8) . . ?
O90 P1 O48 106.6(7) . . ?
O80 P1 O48 106.7(7) . . ?
O64 P1 O48 106.0(8) . . ?
O55 P2 O47 111.8(7) . . ?
O55 P2 O17 112.5(7) . . ?
O47 P2 O17 112.9(7) . . ?
O55 P2 O39 106.1(7) . . ?
O47 P2 O39 107.7(7) . . ?
O17 P2 O39 105.3(7) . . ?
O57 P3 O98 113.2(7) . . ?
O57 P3 O119 111.0(8) . . ?
O98 P3 O119 112.1(8) . . ?
O57 P3 O115 106.6(8) . . ?
O98 P3 O115 105.6(8) . . ?
O119 P3 O115 107.8(7) . . ?
O49 P4 O30 114.3(7) . . ?
O49 P4 O38 111.9(7) . . ?
O30 P4 O38 110.6(7) . . ?
O49 P4 O70 107.9(7) . . ?
O30 P4 O70 105.4(7) . . ?
O38 P4 O70 106.2(7) . . ?
W30 O2 W32 123.3(7) . . ?
W26 O3 W32 123.1(7) . . ?
W29 O6 W24 150.4(8) . . ?
W26 O10W Na3 115.2(10) . . ?
W33 O14 W35 156.8(7) . . ?
W34 O15 W36 157.7(8) . . ?
W22 O16 W9 123.1(6) . . ?
P2 O17 W22 128.0(7) . . ?
P2 O17 W9 129.0(7) . . ?
W22 O17 W9 91.7(4) . . ?
W27 O18 W34 120.2(6) . . ?
W17 O19 W31 121.6(7) . . ?
W9 O20 W35 148.3(7) . . ?
W1 O21 W9 159.8(7) . . ?
W18 O22 W15 150.2(7) . . ?
W27 O23 W21 166.4(7) . . ?
W5 O24 W16 122.8(7) . . ?
W28 O25 W34 152.4(7) . . ?
W16 O26 W4 124.9(6) . . ?
W15 O27 W28 120.5(6) . . ?
W4 O28 W9 145.4(7) . . ?
W5 O29 W31 151.0(7) . . ?
W5 O29 Na3 102.9(7) . 1_545 ?
W31 O29 Na3 105.9(7) . 1_545 ?
P4 O30 W15 129.0(7) . . ?
P4 O30 W28 127.6(7) . . ?
W15 O30 W28 91.7(4) . . ?
W4 O31 W35 145.7(7) . . ?
W17 O32 W16 150.5(7) . . ?
W17 O33 W22 150.2(7) . . ?
W16 O34 W22 153.6(8) . . ?
W20 O35 W17 161.5(8) . . ?
W5 O36 W4 122.4(6) . . ?
W5 O37 W3 152.8(7) . . ?
P4 O38 W18 130.7(7) . . ?
P4 O38 W11 125.7(7) . . ?
W18 O38 W11 91.0(4) . . ?
P2 O39 W5 124.5(7) . . ?
P2 O39 W4 125.2(7) . . ?
W5 O39 W4 91.6(4) . . ?
P2 O39 W16 123.9(7) . . ?
W5 O39 W16 90.4(4) . . ?
W4 O39 W16 91.0(4) . . ?
W21 O40 W36 117.2(7) . . ?
W14 O41 W36 149.1(8) . . ?
W20 O42 W8 151.6(8) . . ?
W2 O43 W3 164.9(8) . . ?
W7 O44 W6 149.2(8) . . ?
W2 O45 W33 121.4(6) . . ?
W32 O46 W36 147.1(8) . . ?
P2 O47 W31 127.0(7) . . ?
P2 O47 W17 128.7(7) . . ?
W31 O47 W17 91.7(4) . . ?
P1 O48 W10 124.6(7) . . ?
P1 O48 W23 124.0(7) . . ?
W10 O48 W23 92.2(5) . . ?
P1 O48 W29 124.9(8) . . ?
W10 O48 W29 91.7(4) . . ?
W23 O48 W29 89.4(4) . . ?
P4 O49 W27 131.2(7) . . ?
P4 O49 W34 126.9(7) . . ?
W27 O49 W34 89.0(4) . . ?
W25 O50 W28 146.8(7) . . ?
W13 O51 W25 123.9(7) . . ?
W13 O52 W15 152.0(7) . . ?
W11 O53 W27 150.2(8) . . ?
W22 O54 W8 163.7(8) . . ?
P2 O55 W3 131.7(7) . . ?
P2 O55 W35 126.2(7) . . ?
W3 O55 W35 89.0(4) . . ?
W34 O56 W35 149.4(7) . . ?
P3 O57 W21 132.4(7) . . ?
P3 O57 W36 126.1(8) . . ?
W21 O57 W36 89.3(5) . . ?
W11 O58 W18 122.5(7) . . ?
W12 O59 W25 122.9(7) . . ?
W1 O60 W33 152.7(8) . . ?
W19 O61 W21 152.7(8) . . ?
W13 O63 W12 123.2(6) . . ?
P1 O64 W1 129.0(8) . . ?
P1 O64 W8 127.9(8) . . ?
W1 O64 W8 91.1(4) . . ?
W18 O66 W13 150.7(7) . . ?
W32 O67 W14 144.5(8) . . ?
W15 O69 W6 164.4(8) . . ?
P4 O70 W25 123.9(7) . . ?
P4 O70 W13 125.6(7) . . ?
W25 O70 W13 91.8(4) . . ?
P4 O70 W12 124.2(7) . . ?
W25 O70 W12 90.8(4) . . ?
W13 O70 W12 90.4(4) . . ?
W12 O71 W27 151.8(7) . . ?
W25 O73 W34 146.8(7) . . ?
W18 O74 W7 160.9(8) . . ?
W24 O75 W2 153.5(9) . . ?
W11 O76 W12 151.0(8) . . ?
W33 O77 W36 146.6(8) . . ?
W3 O78 W35 118.0(6) . . ?
W23 O79 W10 122.4(8) . . ?
P1 O80 W20 129.1(8) . . ?
P1 O80 W24 128.3(8) . . ?
W20 O80 W24 91.4(5) . . ?
W20 O82 W24 122.8(7) . . ?
W8 O83 W23 151.6(8) . . ?
W23 O84 W29 123.0(7) . . ?
W8 O85 W1 123.3(7) . . ?
W10 O86 W1 147.3(7) . . ?
P1 O90 W2 130.7(7) . . ?
P1 O90 W33 126.7(8) . . ?
W2 O90 W33 89.7(4) . . ?
W31 O91 W24 160.1(8) . . ?
W19 O93 W7 122.3(7) . . ?
W23 O95 W20 152.7(8) . . ?
W29 O96 W10 123.2(7) . . ?
W31 O97 W3 151.1(8) . . ?
P3 O98 W14 128.3(7) . . ?
P3 O98 W6 128.2(7) . . ?
W14 O98 W6 91.4(5) . . ?
W28 O99 W14 159.2(7) . . ?
W19 O100 W11 159.7(8) . . ?
W30 O103 W21 152.1(8) . . ?
W29 O104 W2 152.1(7) . . ?
W10 O106 W33 148.3(7) . . ?
W6 O111 W14 123.3(7) . . ?
W30 O113 W19 149.2(8) . . ?
W7 O114 W26 152.1(8) . . ?
P3 O115 W30 124.3(8) . . ?
P3 O115 W32 123.9(7) . . ?
W30 O115 W32 91.7(5) . . ?
P3 O115 W26 125.3(8) . . ?
W30 O115 W26 90.1(4) . . ?
W32 O115 W26 91.4(5) . . ?
W26 O118 W6 152.0(8) . . ?
P3 O119 W7 128.0(8) . . ?
P3 O119 W19 126.6(8) . . ?
W7 O119 W19 91.7(5) . . ?
W18 O120 Cu5A 139.8(9) . . ?
W30 O122 W26 122.4(7) . . ?
N3 Cu5 N4 83.7(12) . . ?
N3 Cu5 N1 99.5(9) . . ?
N4 Cu5 N1 170.7(13) . . ?
N3 Cu5 N2 179.2(13) . . ?
N4 Cu5 N2 96.3(14) . . ?
N1 Cu5 N2 80.3(11) . . ?
N1 Cu5A N2A 89.8(14) . . ?
N1 Cu5A N4A 176(2) . . ?
N2A Cu5A N4A 93.9(18) . . ?
N1 Cu5A N3 93.6(9) . . ?
N2A Cu5A N3 174.1(15) . . ?
N4A Cu5A N3 82.6(15) . . ?
N1 Cu5A O120 89.5(8) . . ?
N2A Cu5A O120 85.4(15) . . ?
N4A Cu5A O120 88(2) . . ?
N3 Cu5A O120 89.8(7) . . ?
C1 N1 C1A 39(3) . . ?
C1 N1 Cu5A 125(2) . . ?
C1A N1 Cu5A 104(3) . . ?
C1 N1 Cu5 114(2) . . ?
C1A N1 Cu5 113(3) . . ?
Cu5A N1 Cu5 29.2(4) . . ?
C1 N1 H1C 108.9 . . ?
C1A N1 H1C 135.6 . . ?
Cu5A N1 H1C 120.5 . . ?
Cu5 N1 H1C 108.9 . . ?
C1 N1 H1D 108.9 . . ?
C1A N1 H1D 73.2 . . ?
Cu5A N1 H1D 79.7 . . ?
Cu5 N1 H1D 108.9 . . ?
H1C N1 H1D 107.7 . . ?
C1 N1 H1E 72.8 . . ?
C1A N1 H1E 111.0 . . ?
Cu5A N1 H1E 111.0 . . ?
Cu5 N1 H1E 82.0 . . ?
H1C N1 H1E 59.7 . . ?
H1D N1 H1E 166.2 . . ?
C1 N1 H1F 119.6 . . ?
C1A N1 H1F 111.0 . . ?
Cu5A N1 H1F 111.0 . . ?
Cu5 N1 H1F 126.7 . . ?
H1C N1 H1F 50.0 . . ?
H1D N1 H1F 57.9 . . ?
H1E N1 H1F 109.0 . . ?
N1 C1 C2 105(3) . . ?
N1 C1 H1A 110.8 . . ?
C2 C1 H1A 110.8 . . ?
N1 C1 H1B 110.8 . . ?
C2 C1 H1B 110.8 . . ?
H1A C1 H1B 108.9 . . ?
N2 C2 C1 110(3) . . ?
N2 C2 H2A 109.7 . . ?
C1 C2 H2A 109.7 . . ?
N2 C2 H2B 109.7 . . ?
C1 C2 H2B 109.7 . . ?
H2A C2 H2B 108.2 . . ?
C2 N2 Cu5 113(3) . . ?
C2 N2 H2C 108.9 . . ?
Cu5 N2 H2C 108.9 . . ?
C2 N2 H2D 108.9 . . ?
Cu5 N2 H2D 108.9 . . ?
H2C N2 H2D 107.7 . . ?
N1 C1A C2A 122(4) . . ?
N1 C1A H1A1 106.7 . . ?
C2A C1A H1A1 106.7 . . ?
N1 C1A H1A2 106.7 . . ?
C2A C1A H1A2 106.7 . . ?
H1A1 C1A H1A2 106.6 . . ?
N2A C2A C1A 104(4) . . ?
N2A C2A H2A1 111.0 . . ?
C1A C2A H2A1 111.0 . . ?
N2A C2A H2A2 111.0 . . ?
C1A C2A H2A2 111.0 . . ?
H2A1 C2A H2A2 109.0 . . ?
C2A N2A Cu5A 114(3) . . ?
C2A N2A H2A3 108.8 . . ?
Cu5A N2A H2A3 108.8 . . ?
C2A N2A H2A4 108.8 . . ?
Cu5A N2A H2A4 108.8 . . ?
H2A3 N2A H2A4 107.7 . . ?
C3 N3 Cu5 113(2) . . ?
C3 N3 Cu5A 112(2) . . ?
Cu5 N3 Cu5A 28.2(4) . . ?
C3 N3 H3C 108.9 . . ?
Cu5 N3 H3C 108.9 . . ?
Cu5A N3 H3C 83.8 . . ?
C3 N3 H3D 108.9 . . ?
Cu5 N3 H3D 108.9 . . ?
Cu5A N3 H3D 130.8 . . ?
H3C N3 H3D 107.7 . . ?
C3 N3 H3E 109.2 . . ?
Cu5 N3 H3E 129.2 . . ?
Cu5A N3 H3E 109.2 . . ?
H3C N3 H3E 28.5 . . ?
H3D N3 H3E 81.2 . . ?
C3 N3 H3F 109.2 . . ?
Cu5 N3 H3F 83.0 . . ?
Cu5A N3 H3F 109.2 . . ?
H3C N3 H3F 130.6 . . ?
H3D N3 H3F 29.1 . . ?
H3E N3 H3F 107.9 . . ?
N3 C3 C4 113(3) . . ?
N3 C3 C4A 116(2) . . ?
C4 C3 C4A 54(5) . . ?
N3 C3 H3A 108.9 . . ?
C4 C3 H3A 108.9 . . ?
C4A C3 H3A 135.2 . . ?
N3 C3 H3B 108.9 . . ?
C4 C3 H3B 108.9 . . ?
C4A C3 H3B 56.7 . . ?
H3A C3 H3B 107.7 . . ?
N3 C3 H3G 108.3 . . ?
C4 C3 H3G 57.6 . . ?
C4A C3 H3G 108.3 . . ?
H3A C3 H3G 56.1 . . ?
H3B C3 H3G 142.7 . . ?
N3 C3 H3H 108.3 . . ?
C4 C3 H3H 138.2 . . ?
C4A C3 H3H 108.3 . . ?
H3A C3 H3H 53.5 . . ?
H3B C3 H3H 57.1 . . ?
H3G C3 H3H 107.4 . . ?
N4 C4 C3 102(3) . . ?
N4 C4 H4A 111.4 . . ?
C3 C4 H4A 111.4 . . ?
N4 C4 H4B 111.4 . . ?
C3 C4 H4B 111.4 . . ?
H4A C4 H4B 109.3 . . ?
C4 N4 Cu5 116(3) . . ?
C4 N4 H4C 108.3 . . ?
Cu5 N4 H4C 108.3 . . ?
C4 N4 H4D 108.3 . . ?
Cu5 N4 H4D 108.3 . . ?
H4C N4 H4D 107.4 . . ?
C3 C4A N4A 112(4) . . ?
C3 C4A H4A1 109.3 . . ?
N4A C4A H4A1 109.3 . . ?
C3 C4A H4A2 109.3 . . ?
N4A C4A H4A2 109.3 . . ?
H4A1 C4A H4A2 108.0 . . ?
C4A N4A Cu5A 116(4) . . ?
C4A N4A H4A3 108.3 . . ?
Cu5A N4A H4A3 108.3 . . ?
C4A N4A H4A4 108.3 . . ?
Cu5A N4A H4A4 108.3 . . ?
H4A3 N4A H4A4 107.4 . . ?
N5 Cu6 N7 98.5(9) . . ?
N5 Cu6 N8 175.8(12) . . ?
N7 Cu6 N8 85.6(12) . . ?
N5 Cu6 N6 88.7(10) . . ?
N7 Cu6 N6 172.7(10) . . ?
N8 Cu6 N6 87.2(13) . . ?
C5 N5 Cu6 112(2) . . ?
C5 N5 H5A 109.3 . . ?
Cu6 N5 H5A 109.3 . . ?
C5 N5 H5B 109.3 . . ?
Cu6 N5 H5B 109.3 . . ?
H5A N5 H5B 107.9 . . ?
N5 C5 C6 100(3) . . ?
N5 C5 H5C 111.7 . . ?
C6 C5 H5C 111.7 . . ?
N5 C5 H5D 111.7 . . ?
C6 C5 H5D 111.7 . . ?
H5C C5 H5D 109.5 . . ?
N6 C6 C5 112(3) . . ?
N6 C6 H6A 109.2 . . ?
C5 C6 H6A 109.2 . . ?
N6 C6 H6B 109.2 . . ?
C5 C6 H6B 109.2 . . ?
H6A C6 H6B 107.9 . . ?
C6 N6 Cu6 103(2) . . ?
C6 N6 H6C 111.3 . . ?
Cu6 N6 H6C 111.3 . . ?
C6 N6 H6D 111.3 . . ?
Cu6 N6 H6D 111.3 . . ?
H6C N6 H6D 109.2 . . ?
C7 N7 Cu6 118(2) . . ?
C7 N7 H7A 107.8 . . ?
Cu6 N7 H7A 107.8 . . ?
C7 N7 H7B 107.8 . . ?
Cu6 N7 H7B 107.8 . . ?
H7A N7 H7B 107.1 . . ?
C8 C7 N7 97(3) . . ?
C8 C7 H7C 112.4 . . ?
N7 C7 H7C 112.4 . . ?
C8 C7 H7D 112.4 . . ?
N7 C7 H7D 112.4 . . ?
H7C C7 H7D 110.0 . . ?
C7 C8 N8 117(4) . . ?
C7 C8 H8A 108.1 . . ?
N8 C8 H8A 108.1 . . ?
C7 C8 H8B 108.1 . . ?
N8 C8 H8B 108.1 . . ?
H8A C8 H8B 107.3 . . ?
C8 N8 Cu6 106(3) . . ?
C8 N8 H8C 110.6 . . ?
Cu6 N8 H8C 110.6 . . ?
C8 N8 H8D 110.6 . . ?
Cu6 N8 H8D 110.6 . . ?
H8C N8 H8D 108.7 . . ?
N10 Cu7 N11 177.2(8) . . ?
N10 Cu7 N12 95.8(7) . . ?
N11 Cu7 N12 83.2(7) . . ?
N10 Cu7 N9 84.6(6) . . ?
N11 Cu7 N9 96.4(6) . . ?
N12 Cu7 N9 177.4(8) . . ?
C9 N9 Cu7 107.7(11) . . ?
C9 N9 H9A 110.2 . . ?
Cu7 N9 H9A 110.2 . . ?
C9 N9 H9B 110.2 . . ?
Cu7 N9 H9B 110.2 . . ?
H9A N9 H9B 108.5 . . ?
C10A C9 N9 119(2) . . ?
C10A C9 C10 43(3) . . ?
N9 C9 C10 113.1(18) . . ?
C10A C9 H9C 131.3 . . ?
N9 C9 H9C 109.0 . . ?
C10 C9 H9C 109.0 . . ?
C10A C9 H9D 66.7 . . ?
N9 C9 H9D 109.0 . . ?
C10 C9 H9D 109.0 . . ?
H9C C9 H9D 107.8 . . ?
C10A C9 H9E 107.6 . . ?
N9 C9 H9E 107.6 . . ?
C10 C9 H9E 138.3 . . ?
H9C C9 H9E 64.2 . . ?
H9D C9 H9E 46.6 . . ?
C10A C9 H9F 107.6 . . ?
N9 C9 H9F 107.6 . . ?
C10 C9 H9F 69.2 . . ?
H9C C9 H9F 44.5 . . ?
H9D C9 H9F 140.3 . . ?
H9E C9 H9F 107.1 . . ?
C10 N10 C10A 43(3) . . ?
C10 N10 Cu7 110.3(14) . . ?
C10A N10 Cu7 114(2) . . ?
C10 N10 H10C 109.6 . . ?
C10A N10 H10C 134.5 . . ?
Cu7 N10 H10C 109.6 . . ?
C10 N10 H10D 109.6 . . ?
C10A N10 H10D 68.0 . . ?
Cu7 N10 H10D 109.6 . . ?
H10C N10 H10D 108.1 . . ?
C10 N10 H10E 69.8 . . ?
C10A N10 H10E 108.7 . . ?
Cu7 N10 H10E 108.7 . . ?
H10C N10 H10E 43.3 . . ?
H10D N10 H10E 138.8 . . ?
C10 N10 H10F 139.4 . . ?
C10A N10 H10F 108.7 . . ?
Cu7 N10 H10F 108.7 . . ?
H10C N10 H10F 66.5 . . ?
H10D N10 H10F 44.8 . . ?
H10E N10 H10F 107.6 . . ?
C9 C10 N10 103.4(16) . . ?
C9 C10 H10A 111.1 . . ?
N10 C10 H10A 111.1 . . ?
C9 C10 H10B 111.1 . . ?
N10 C10 H10B 111.1 . . ?
H10A C10 H10B 109.0 . . ?
C9 C10A N10 103.5(16) . . ?
C9 C10A H10G 111.1 . . ?
N10 C10A H10G 111.1 . . ?
C9 C10A H10H 111.1 . . ?
N10 C10A H10H 111.1 . . ?
H10G C10A H10H 109.0 . . ?
C11 N11 Cu7 110.7(13) . . ?
C11 N11 H11A 109.5 . . ?
Cu7 N11 H11A 109.5 . . ?
C11 N11 H11B 109.5 . . ?
Cu7 N11 H11B 109.5 . . ?
H11A N11 H11B 108.1 . . ?
C12A C11 N11 108(3) . . ?
C12A C11 C12 56(3) . . ?
N11 C11 C12 108.2(19) . . ?
C12A C11 H11C 57.6 . . ?
N11 C11 H11C 110.1 . . ?
C12 C11 H11C 110.1 . . ?
C12A C11 H11D 142.2 . . ?
N11 C11 H11D 110.1 . . ?
C12 C11 H11D 110.1 . . ?
H11C C11 H11D 108.4 . . ?
C12A C11 H11E 110.2 . . ?
N11 C11 H11E 110.2 . . ?
C12 C11 H11E 57.4 . . ?
H11C C11 H11E 139.7 . . ?
H11D C11 H11E 55.3 . . ?
C12A C11 H11F 110.2 . . ?
N11 C11 H11F 110.2 . . ?
C12 C11 H11F 141.6 . . ?
H11C C11 H11F 55.1 . . ?
H11D C11 H11F 56.4 . . ?
H11E C11 H11F 108.5 . . ?
C12A N12 C12 56(3) . . ?
C12A N12 Cu7 105(3) . . ?
C12 N12 Cu7 108.0(17) . . ?
C12A N12 H12C 58.8 . . ?
C12 N12 H12C 110.1 . . ?
Cu7 N12 H12C 110.1 . . ?
C12A N12 H12D 144.5 . . ?
C12 N12 H12D 110.1 . . ?
Cu7 N12 H12D 110.1 . . ?
H12C N12 H12D 108.4 . . ?
C12A N12 H12E 110.7 . . ?
C12 N12 H12E 141.3 . . ?
Cu7 N12 H12E 110.7 . . ?
H12C N12 H12E 53.8 . . ?
H12D N12 H12E 57.5 . . ?
C12A N12 H12F 110.7 . . ?
C12 N12 H12F 57.6 . . ?
Cu7 N12 H12F 110.7 . . ?
H12C N12 H12F 139.2 . . ?
H12D N12 H12F 54.9 . . ?
H12E N12 H12F 108.8 . . ?
C11 C12 N12 104.1(18) . . ?
C11 C12 H12A 110.9 . . ?
N12 C12 H12A 110.9 . . ?
C11 C12 H12B 110.9 . . ?
N12 C12 H12B 110.9 . . ?
H12A C12 H12B 109.0 . . ?
C11 C12A N12 104.5(19) . . ?
C11 C12A H12G 110.9 . . ?
N12 C12A H12G 110.9 . . ?
C11 C12A H12H 110.9 . . ?
N12 C12A H12H 110.9 . . ?
H12G C12A H12H 108.9 . . ?
N16 Cu8 N14 96.1(9) . . ?
N16 Cu8 N15 85.9(9) . . ?
N14 Cu8 N15 177.9(9) . . ?
N16 Cu8 N13 176.7(8) . . ?
N14 Cu8 N13 84.3(8) . . ?
N15 Cu8 N13 93.7(9) . . ?
N16 Cu8 O1W 92.1(8) . . ?
N14 Cu8 O1W 92.5(8) . . ?
N15 Cu8 O1W 87.0(8) . . ?
N13 Cu8 O1W 91.1(7) . . ?
C13 N13 Cu8 117.1(19) . . ?
C13 N13 H13A 108.0 . . ?
Cu8 N13 H13A 108.0 . . ?
C13 N13 H13B 108.0 . . ?
Cu8 N13 H13B 108.0 . . ?
H13A N13 H13B 107.3 . . ?
C14 C13 N13 108(3) . . ?
C14 C13 H13C 110.1 . . ?
N13 C13 H13C 110.1 . . ?
C14 C13 H13D 110.1 . . ?
N13 C13 H13D 110.1 . . ?
H13C C13 H13D 108.4 . . ?
C13 C14 N14 118(3) . . ?
C13 C14 H14A 107.9 . . ?
N14 C14 H14A 107.9 . . ?
C13 C14 H14B 107.9 . . ?
N14 C14 H14B 107.9 . . ?
H14A C14 H14B 107.2 . . ?
C14 N14 Cu8 112(2) . . ?
C14 N14 H14C 109.1 . . ?
Cu8 N14 H14C 109.1 . . ?
C14 N14 H14D 109.1 . . ?
Cu8 N14 H14D 109.1 . . ?
H14C N14 H14D 107.9 . . ?
C15 N15 Cu8 107(2) . . ?
C15 N15 H15A 110.4 . . ?
Cu8 N15 H15A 110.4 . . ?
C15 N15 H15B 110.4 . . ?
Cu8 N15 H15B 110.4 . . ?
H15A N15 H15B 108.6 . . ?
C16 C15 N15 114(3) . . ?
C16 C15 H15C 108.8 . . ?
N15 C15 H15C 108.8 . . ?
C16 C15 H15D 108.8 . . ?
N15 C15 H15D 108.8 . . ?
H15C C15 H15D 107.7 . . ?
N16 C16 C15 109(3) . . ?
N16 C16 H16A 109.8 . . ?
C15 C16 H16A 109.8 . . ?
N16 C16 H16B 109.8 . . ?
C15 C16 H16B 109.8 . . ?
H16A C16 H16B 108.2 . . ?
C16 N16 Cu8 113.6(19) . . ?
C16 N16 H16C 108.8 . . ?
Cu8 N16 H16C 108.8 . . ?
C16 N16 H16D 108.8 . . ?
Cu8 N16 H16D 108.8 . . ?
H16C N16 H16D 107.7 . . ?
N19 Cu9 N18 175.6(16) . . ?
N19 Cu9 N20 85.9(15) . . ?
N18 Cu9 N20 90.6(14) . . ?
N19 Cu9 N17 95.8(15) . . ?
N18 Cu9 N17 87.9(13) . . ?
N20 Cu9 N17 175.5(17) . . ?
C17 N17 Cu9 104(3) . . ?
C17 N17 H17A 111.0 . . ?
Cu9 N17 H17A 111.0 . . ?
C17 N17 H17B 111.0 . . ?
Cu9 N17 H17B 111.0 . . ?
H17A N17 H17B 109.0 . . ?
N17 C17 C18 116(4) . . ?
N17 C17 H17C 108.2 . . ?
C18 C17 H17C 108.2 . . ?
N17 C17 H17D 108.2 . . ?
C18 C17 H17D 108.2 . . ?
H17C C17 H17D 107.4 . . ?
N18 C18 C17 104(3) . . ?
N18 C18 H18A 111.0 . . ?
C17 C18 H18A 111.0 . . ?
N18 C18 H18B 111.0 . . ?
C17 C18 H18B 111.0 . . ?
H18A C18 H18B 109.0 . . ?
C18 N18 Cu9 112(3) . . ?
C18 N18 H18C 109.1 . . ?
Cu9 N18 H18C 109.1 . . ?
C18 N18 H18D 109.1 . . ?
Cu9 N18 H18D 109.1 . . ?
H18C N18 H18D 107.9 . . ?
C19 N19 Cu9 124(3) . . ?
C19 N19 H19A 106.3 . . ?
Cu9 N19 H19A 106.3 . . ?
C19 N19 H19B 106.3 . . ?
Cu9 N19 H19B 106.3 . . ?
H19A N19 H19B 106.4 . . ?
C20 C19 N19 93(4) . . ?
C20 C19 H19C 113.1 . . ?
N19 C19 H19C 113.1 . . ?
C20 C19 H19D 113.1 . . ?
N19 C19 H19D 113.1 . . ?
H19C C19 H19D 110.5 . . ?
N20 C20 C19 136(5) . . ?
N20 C20 H20A 103.2 . . ?
C19 C20 H20A 103.2 . . ?
N20 C20 H20B 103.2 . . ?
C19 C20 H20B 103.2 . . ?
H20A C20 H20B 105.2 . . ?
C20 N20 Cu9 101(3) . . ?
C20 N20 H20C 111.7 . . ?
Cu9 N20 H20C 111.7 . . ?
C20 N20 H20D 111.7 . . ?
Cu9 N20 H20D 111.7 . . ?
H20C N20 H20D 109.4 . . ?
C21 N21 H21A 109.5 . . ?
C21 N21 H21B 109.5 . . ?
H21A N21 H21B 109.5 . . ?
C21 N21 H21C 109.5 . . ?
H21A N21 H21C 109.5 . . ?
H21B N21 H21C 109.5 . . ?
N21 C21 C22 108.7(19) . . ?
N21 C21 H21D 110.0 . . ?
C22 C21 H21D 110.0 . . ?
N21 C21 H21E 110.0 . . ?
C22 C21 H21E 110.0 . . ?
H21D C21 H21E 108.3 . . ?
C21 C22 N22 108(2) . . ?
C21 C22 H22A 110.1 . . ?
N22 C22 H22A 110.1 . . ?
C21 C22 H22B 110.1 . . ?
N22 C22 H22B 110.1 . . ?
H22A C22 H22B 108.4 . . ?
C22 N22 H22C 109.5 . . ?
C22 N22 H22D 109.5 . . ?
H22C N22 H22D 109.5 . . ?
C22 N22 H22E 109.5 . . ?
H22C N22 H22E 109.5 . . ?
H22D N22 H22E 109.5 . . ?
C23 N23 H23A 109.5 . . ?
C23 N23 H23B 109.5 . . ?
H23A N23 H23B 109.5 . . ?
C23 N23 H23C 109.5 . . ?
H23A N23 H23C 109.5 . . ?
H23B N23 H23C 109.5 . . ?
C24 C23 N23 113(2) . . ?
C24 C23 H23D 109.1 . . ?
N23 C23 H23D 109.1 . . ?
C24 C23 H23E 109.1 . . ?
N23 C23 H23E 109.1 . . ?
H23D C23 H23E 107.8 . . ?
C23 C24 C25 112(2) . . ?
C23 C24 H24A 109.3 . . ?
C25 C24 H24A 109.3 . . ?
C23 C24 H24B 109.3 . . ?
C25 C24 H24B 109.3 . . ?
H24A C24 H24B 108.0 . . ?
C25 C25 C24 112(2) 2 . ?
C25 C25 H25A 109.3 2 . ?
C24 C25 H25A 109.3 . . ?
C25 C25 H25B 109.3 2 . ?
C24 C25 H25B 109.3 . . ?
H25A C25 H25B 108.0 . . ?
O10W Na3 O29 126.1(11) . 1_565 ?

loop_
_geom_bond_atom_site_label_1
_geom_bond_atom_site_label_2
_geom_bond_distance
_geom_bond_site_symmetry_2
_geom_bond_publ_flag
W1 O72 1.689(14) . ?
W1 O60 1.864(12) . ?
W1 O21 1.896(12) . ?
W1 O85 1.957(12) . ?
W1 O86 1.965(13) . ?
W1 O64 2.349(13) . ?
W2 O107 1.716(13) . ?
W2 O45 1.892(13) . ?
W2 O43 1.889(13) . ?
W2 O104 1.937(14) . ?
W2 O75 1.963(16) . ?
W2 O90 2.317(13) . ?
W3 O89 1.731(12) . ?
W3 O78 1.845(14) . ?
W3 O43 1.926(13) . ?
W3 O37 1.927(12) . ?
W3 O97 1.987(14) . ?
W3 O55 2.282(12) . ?
W4 O108 1.722(13) . ?
W4 O31 1.816(12) . ?
W4 O28 1.895(12) . ?
W4 O36 1.957(13) . ?
W4 O26 2.001(12) . ?
W4 O39 2.374(13) . ?
W5 O105 1.716(13) . ?
W5 O29 1.904(13) . ?
W5 O37 1.904(12) . ?
W5 O36 1.920(13) . ?
W5 O24 1.927(12) . ?
W5 O39 2.363(12) . ?
W6 O117 1.706(15) . ?
W6 O111 1.870(13) . ?
W6 O69 1.890(14) . ?
W6 O118 1.939(15) . ?
W6 O44 1.972(15) . ?
W6 O98 2.376(13) . ?
W7 O7 1.674(15) . ?
W7 O44 1.848(15) . ?
W7 O74 1.911(14) . ?
W7 O114 1.917(14) . ?
W7 O93 1.928(16) . ?
W7 O119 2.325(12) . ?
W8 O101 1.695(14) . ?
W8 O85 1.873(13) . ?
W8 O83 1.905(14) . ?
W8 O54 1.905(13) . ?
W8 O42 1.912(15) . ?
W8 O64 2.374(13) . ?
W9 O88 1.721(14) . ?
W9 O20 1.821(11) . ?
W9 O21 1.917(12) . ?
W9 O28 1.935(12) . ?
W9 O16 1.970(12) . ?
W9 O17 2.383(12) . ?
W10 O109 1.742(14) . ?
W10 O106 1.825(13) . ?
W10 O86 1.867(13) . ?
W10 O96 1.971(15) . ?
W10 O79 2.022(13) . ?
W10 O48 2.328(13) . ?
W11 O121 1.711(13) . ?
W11 O53 1.893(14) . ?
W11 O76 1.898(14) . ?
W11 O58 1.902(14) . ?
W11 O100 1.914(14) . ?
W11 O38 2.372(12) . ?
W12 O92 1.725(13) . ?
W12 O59 1.892(14) . ?
W12 O71 1.906(13) . ?
W12 O63 1.927(14) . ?
W12 O76 1.926(13) . ?
W12 O70 2.389(12) . ?
W13 O110 1.738(14) . ?
W13 O51 1.861(15) . ?
W13 O52 1.916(13) . ?
W13 O63 1.918(14) . ?
W13 O66 1.923(14) . ?
W13 O70 2.379(13) . ?
W14 O116 1.729(14) . ?
W14 O41 1.802(13) . ?
W14 O67 1.925(14) . ?
W14 O99 1.933(13) . ?
W14 O111 1.990(13) . ?
W14 O98 2.372(13) . ?
W15 O81 1.723(16) . ?
W15 O69 1.875(14) . ?
W15 O27 1.896(13) . ?
W15 O22 1.910(13) . ?
W15 O52 1.914(13) . ?
W15 O30 2.325(13) . ?
W16 O94 1.707(12) . ?
W16 O26 1.854(13) . ?
W16 O34 1.879(12) . ?
W16 O24 1.934(13) . ?
W16 O32 1.953(13) . ?
W16 O39 2.417(12) . ?
W17 O87 1.713(14) . ?
W17 O32 1.875(13) . ?
W17 O33 1.882(13) . ?
W17 O19 1.909(14) . ?
W17 O35 1.945(14) . ?
W17 O47 2.340(12) . ?
W18 O120 1.714(14) . ?
W18 O22 1.889(14) . ?
W18 O74 1.903(14) . ?
W18 O58 1.915(14) . ?
W18 O66 1.923(13) . ?
W18 O38 2.319(12) . ?
W19 O8 1.736(16) . ?
W19 O61 1.835(15) . ?
W19 O100 1.901(14) . ?
W19 O93 1.899(16) . ?
W19 O113 1.933(15) . ?
W19 O119 2.347(14) . ?
W20 O5 1.723(14) . ?
W20 O35 1.871(14) . ?
W20 O42 1.884(15) . ?
W20 O82 1.885(15) . ?
W20 O95 1.931(13) . ?
W20 O80 2.340(14) . ?
W21 O12 1.719(15) . ?
W21 O40 1.845(13) . ?
W21 O23 1.905(13) . ?
W21 O103 1.957(14) . ?
W21 O61 2.000(15) . ?
W21 O57 2.269(14) . ?
W22 O62 1.728(13) . ?
W22 O54 1.884(13) . ?
W22 O16 1.882(13) . ?
W22 O33 1.922(13) . ?
W22 O34 1.942(12) . ?
W22 O17 2.338(12) . ?
W23 O9 1.717(15) . ?
W23 O79 1.863(14) . ?
W23 O84 1.881(16) . ?
W23 O95 1.908(14) . ?
W23 O83 1.924(16) . ?
W23 O48 2.397(13) . ?
W24 O13 1.723(16) . ?
W24 O75 1.845(16) . ?
W24 O91 1.905(15) . ?
W24 O6 1.921(15) . ?
W24 O82 1.939(14) . ?
W24 O80 2.349(14) . ?
W25 O65 1.723(13) . ?
W25 O73 1.846(13) . ?
W25 O50 1.880(12) . ?
W25 O59 1.966(14) . ?
W25 O51 2.000(14) . ?
W25 O70 2.370(12) . ?
W26 O10W 1.727(16) . ?
W26 O3 1.878(15) . ?
W26 O118 1.883(16) . ?
W26 O122 1.924(19) . ?
W26 O114 1.932(15) . ?
W26 O115 2.386(13) . ?
W27 O68 1.707(13) . ?
W27 O18 1.865(13) . ?
W27 O23 1.895(13) . ?
W27 O53 1.921(13) . ?
W27 O71 1.932(13) . ?
W27 O49 2.329(14) . ?
W28 O102 1.717(14) . ?
W28 O25 1.859(11) . ?
W28 O99 1.876(12) . ?
W28 O50 1.955(12) . ?
W28 O27 1.981(13) . ?
W28 O30 2.366(12) . ?
W29 O1 1.723(15) . ?
W29 O96 1.880(14) . ?
W29 O104 1.894(14) . ?
W29 O6 1.900(15) . ?
W29 O84 1.953(15) . ?
W29 O48 2.394(13) . ?
W30 O11W 1.709(18) . ?
W30 O103 1.878(15) . ?
W30 O113 1.900(16) . ?
W30 O122 1.916(17) . ?
W30 O2 1.915(16) . ?
W30 O115 2.369(14) . ?
W31 O112 1.715(13) . ?
W31 O97 1.852(14) . ?
W31 O91 1.894(15) . ?
W31 O19 1.930(14) . ?
W31 O29 1.935(13) . ?
W31 O47 2.330(13) . ?
W32 O4 1.713(15) . ?
W32 O46 1.787(13) . ?
W32 O67 1.904(15) . ?
W32 O2 1.947(16) . ?
W32 O3 1.994(15) . ?
W32 O115 2.370(14) . ?
W33 O14 1.819(12) . ?
W33 O60 1.891(12) . ?
W33 O77 1.897(17) . ?
W33 O45 1.915(13) . ?
W33 O106 2.023(13) . ?
W33 O90 2.392(12) . ?
W34 O15 1.816(11) . ?
W34 O56 1.864(16) . ?
W34 O25 1.911(11) . ?
W34 O18 1.957(13) . ?
W34 O73 2.051(13) . ?
W34 O49 2.397(12) . ?
W35 O14 1.873(12) . ?
W35 O20 1.921(11) . ?
W35 O78 1.963(12) . ?
W35 O31 2.037(11) . ?
W35 O56 2.106(16) . ?
W35 O55 2.375(12) . ?
W36 O15 1.845(11) . ?
W36 O41 1.914(14) . ?
W36 O40 1.976(13) . ?
W36 O46 2.033(12) . ?
W36 O77 2.084(17) . ?
W36 O57 2.372(13) . ?
P1 O90 1.518(13) . ?
P1 O80 1.533(15) . ?
P1 O64 1.537(14) . ?
P1 O48 1.579(12) . ?
P2 O55 1.522(12) . ?
P2 O47 1.527(13) . ?
P2 O17 1.535(13) . ?
P2 O39 1.588(12) . ?
P3 O57 1.516(13) . ?
P3 O98 1.530(15) . ?
P3 O119 1.547(14) . ?
P3 O115 1.578(14) . ?
P4 O49 1.500(14) . ?
P4 O30 1.530(13) . ?
P4 O38 1.547(12) . ?
P4 O70 1.594(12) . ?
O10W Na3 2.85(3) . ?
O29 Na3 2.97(3) 1_545 ?
O120 Cu5A 2.387(18) . ?
Cu5 N3 1.87(2) . ?
Cu5 N4 1.96(4) . ?
Cu5 N1 1.99(2) . ?
Cu5 N2 2.03(4) . ?
Cu5A N1 1.94(2) . ?
Cu5A N2A 1.96(4) . ?
Cu5A N4A 2.01(7) . ?
Cu5A N3 2.10(2) . ?
N1 C1 1.494(10) . ?
N1 C1A 1.500(10) . ?
N1 H1C 0.9200 . ?
N1 H1D 0.9200 . ?
N1 H1E 0.9200 . ?
N1 H1F 0.9200 . ?
C1 C2 1.503(10) . ?
C1 H1A 0.9900 . ?
C1 H1B 0.9900 . ?
C2 N2 1.500(10) . ?
C2 H2A 0.9900 . ?
C2 H2B 0.9900 . ?
N2 H2C 0.9200 . ?
N2 H2D 0.9200 . ?
C1A C2A 1.501(10) . ?
C1A H1A1 0.9900 . ?
C1A H1A2 0.9900 . ?
C2A N2A 1.499(10) . ?
C2A H2A1 0.9900 . ?
C2A H2A2 0.9900 . ?
N2A H2A3 0.9200 . ?
N2A H2A4 0.9200 . ?
N3 C3 1.493(10) . ?
N3 H3C 0.9200 . ?
N3 H3D 0.9200 . ?
N3 H3E 0.9200 . ?
N3 H3F 0.9200 . ?
C3 C4 1.500(10) . ?
C3 C4A 1.503(10) . ?
C3 H3A 0.9900 . ?
C3 H3B 0.9900 . ?
C3 H3G 0.9900 . ?
C3 H3H 0.9900 . ?
C4 N4 1.495(10) . ?
C4 H4A 0.9900 . ?
C4 H4B 0.9900 . ?
N4 H4C 0.9200 . ?
N4 H4D 0.9200 . ?
C4A N4A 1.505(10) . ?
C4A H4A1 0.9900 . ?
C4A H4A2 0.9900 . ?
N4A H4A3 0.9200 . ?
N4A H4A4 0.9200 . ?
Cu6 N5 1.93(2) . ?
Cu6 N7 1.94(2) . ?
Cu6 N8 1.94(3) . ?
Cu6 N6 1.96(3) . ?
N5 C5 1.528(10) . ?
N5 H5A 0.9200 . ?
N5 H5B 0.9200 . ?
C5 C6 1.531(10) . ?
C5 H5C 0.9900 . ?
C5 H5D 0.9900 . ?
C6 N6 1.527(10) . ?
C6 H6A 0.9900 . ?
C6 H6B 0.9900 . ?
N6 H6C 0.9200 . ?
N6 H6D 0.9200 . ?
N7 C7 1.532(10) . ?
N7 H7A 0.9200 . ?
N7 H7B 0.9200 . ?
C7 C8 1.526(10) . ?
C7 H7C 0.9900 . ?
C7 H7D 0.9900 . ?
C8 N8 1.529(10) . ?
C8 H8A 0.9900 . ?
C8 H8B 0.9900 . ?
N8 H8C 0.9200 . ?
N8 H8D 0.9200 . ?
Cu7 N10 1.984(16) . ?
Cu7 N11 2.003(17) . ?
Cu7 N12 2.004(19) . ?
Cu7 N9 2.019(15) . ?
N9 C9 1.496(10) . ?
N9 H9A 0.9200 . ?
N9 H9B 0.9200 . ?
C9 C10A 1.496(10) . ?
C9 C10 1.499(10) . ?
C9 H9C 0.9900 . ?
C9 H9D 0.9900 . ?
C9 H9E 0.9900 . ?
C9 H9F 0.9900 . ?
N10 C10 1.499(10) . ?
N10 C10A 1.500(10) . ?
N10 H10C 0.9200 . ?
N10 H10D 0.9200 . ?
N10 H10E 0.9200 . ?
N10 H10F 0.9200 . ?
C10 H10A 0.9900 . ?
C10 H10B 0.9900 . ?
C10A H10G 0.9900 . ?
C10A H10H 0.9900 . ?
N11 C11 1.498(10) . ?
N11 H11A 0.9200 . ?
N11 H11B 0.9200 . ?
C11 C12A 1.496(10) . ?
C11 C12 1.500(10) . ?
C11 H11C 0.9900 . ?
C11 H11D 0.9900 . ?
C11 H11E 0.9900 . ?
C11 H11F 0.9900 . ?
N12 C12A 1.502(10) . ?
N12 C12 1.507(10) . ?
N12 H12C 0.9200 . ?
N12 H12D 0.9200 . ?
N12 H12E 0.9200 . ?
N12 H12F 0.9200 . ?
C12 H12A 0.9900 . ?
C12 H12B 0.9900 . ?
C12A H12G 0.9900 . ?
C12A H12H 0.9900 . ?
Cu8 N16 1.99(2) . ?
Cu8 N14 2.01(2) . ?
Cu8 N15 2.02(2) . ?
Cu8 N13 2.031(19) . ?
Cu8 O1W 2.206(18) . ?
N13 C13 1.530(10) . ?
N13 H13A 0.9200 . ?
N13 H13B 0.9200 . ?
C13 C14 1.527(10) . ?
C13 H13C 0.9900 . ?
C13 H13D 0.9900 . ?
C14 N14 1.528(10) . ?
C14 H14A 0.9900 . ?
C14 H14B 0.9900 . ?
N14 H14C 0.9200 . ?
N14 H14D 0.9200 . ?
N15 C15 1.527(10) . ?
N15 H15A 0.9200 . ?
N15 H15B 0.9200 . ?
C15 C16 1.526(10) . ?
C15 H15C 0.9900 . ?
C15 H15D 0.9900 . ?
C16 N16 1.526(10) . ?
C16 H16A 0.9900 . ?
C16 H16B 0.9900 . ?
N16 H16C 0.9200 . ?
N16 H16D 0.9200 . ?
Cu9 N19 1.97(4) . ?
Cu9 N18 1.96(3) . ?
Cu9 N20 1.98(4) . ?
Cu9 N17 1.99(4) . ?
N17 C17 1.497(10) . ?
N17 H17A 0.9200 . ?
N17 H17B 0.9200 . ?
C17 C18 1.500(10) . ?
C17 H17C 0.9900 . ?
C17 H17D 0.9900 . ?
C18 N18 1.497(10) . ?
C18 H18A 0.9900 . ?
C18 H18B 0.9900 . ?
N18 H18C 0.9200 . ?
N18 H18D 0.9200 . ?
N19 C19 1.503(10) . ?
N19 H19A 0.9200 . ?
N19 H19B 0.9200 . ?
C19 C20 1.500(10) . ?
C19 H19C 0.9900 . ?
C19 H19D 0.9900 . ?
C20 N20 1.498(10) . ?
C20 H20A 0.9900 . ?
C20 H20B 0.9900 . ?
N20 H20C 0.9200 . ?
N20 H20D 0.9200 . ?
N21 C21 1.47(3) . ?
N21 H21A 0.9100 . ?
N21 H21B 0.9100 . ?
N21 H21C 0.9100 . ?
C21 C22 1.52(3) . ?
C21 H21D 0.9900 . ?
C21 H21E 0.9900 . ?
C22 N22 1.55(3) . ?
C22 H22A 0.9900 . ?
C22 H22B 0.9900 . ?
N22 H22C 0.9100 . ?
N22 H22D 0.9100 . ?
N22 H22E 0.9100 . ?
N23 C23 1.51(3) . ?
N23 H23A 0.9100 . ?
N23 H23B 0.9100 . ?
N23 H23C 0.9100 . ?
C23 C24 1.45(3) . ?
C23 H23D 0.9900 . ?
C23 H23E 0.9900 . ?
C24 C25 1.58(3) . ?
C24 H24A 0.9900 . ?
C24 H24B 0.9900 . ?
C25 C25 1.52(4) 2 ?
C25 H25A 0.9900 . ?
C25 H25B 0.9900 . ?
Na3 O29 2.97(3) 1_565 ?
